data_7217165
loop_
_publ_author_name
'Lobana, Tarlok S.'
'Sandhu, Amanpreet K.'
'Sultana, Razia'
'Castineiras, Alfonso'
'Butcher, Ray J.'
'Jasinski, Jerry P.'

_publ_section_title
;
 Coordination variability of CuIin multidonor heterocyclic thioamides:
 synthesis, crystal structures, luminescent properties and ESI-mass
 studies of complexes
;
_journal_issue 58
_journal_name_full 'RSC Advances'
_journal_page_first 30511
_journal_paper_doi 10.1039/C4RA02748E
_journal_volume 4
_journal_year 2014
_chemical_formula_moiety 'C76 H63 Cl Cu2 N2 P4 S2'
_chemical_formula_sum 'C76 H63 Cl Cu2 N2 P4 S2'
_chemical_formula_weight 1354.81
_chemical_name_systematic
; 
 ? 
;
_space_group_IT_number 2
_symmetry_cell_setting triclinic
_symmetry_space_group_name_Hall '-P 1'
_symmetry_space_group_name_H-M 'P -1'
_atom_sites_solution_hydrogens geom
_atom_sites_solution_primary direct
_atom_sites_solution_secondary difmap
_audit_creation_method SHELXL-97
_cell_angle_alpha 66.994(3)
_cell_angle_beta 69.512(3)
_cell_angle_gamma 81.169(3)
_cell_formula_units_Z 4
_cell_length_a 17.6065(5)
_cell_length_b 18.9904(6)
_cell_length_c 22.8262(7)
_cell_measurement_reflns_used 18388
_cell_measurement_temperature 173(2)
_cell_measurement_theta_max 32.28
_cell_measurement_theta_min 3.20
_cell_volume 6579.4(4)
_computing_cell_refinement '<i>CrysAlisPRO</i> (Oxford Diffraction, 2010)'
_computing_data_collection '<i>CrysAlisPRO</i> (Oxford Diffraction, 2010)'
_computing_data_reduction '<i>CrysAlisRED</i> (Oxford Diffraction, 2010)'
_computing_molecular_graphics '<i>SHELXTL</i> (Bruker, 2000)'
_computing_publication_material '<i>SHELXTL</i> (Bruker, 2000)'
_computing_structure_refinement '<i>SHELXL97</i> (Sheldrick, 2008)'
_computing_structure_solution '<i>SHELXS97</i> (Sheldrick, 2008)'
_diffrn_ambient_temperature 173(2)
_diffrn_detector_area_resol_mean 16.1500
_diffrn_measured_fraction_theta_full 0.997
_diffrn_measured_fraction_theta_max 0.998
_diffrn_measurement_device_type 'Xcalibur, Eos, Gemini'
_diffrn_measurement_method ' \w scans'
_diffrn_radiation_monochromator graphite
_diffrn_radiation_source 'Enhance (Mo) X-ray Source'
_diffrn_radiation_type MoK\a
_diffrn_radiation_wavelength 0.71073
_diffrn_reflns_av_R_equivalents 0.0475
_diffrn_reflns_av_sigmaI/netI 0.0717
_diffrn_reflns_limit_h_max 23
_diffrn_reflns_limit_h_min -23
_diffrn_reflns_limit_k_max 24
_diffrn_reflns_limit_k_min -24
_diffrn_reflns_limit_l_max 28
_diffrn_reflns_limit_l_min -30
_diffrn_reflns_number 77752
_diffrn_reflns_theta_full 25.00
_diffrn_reflns_theta_max 27.88
_diffrn_reflns_theta_min 3.21
_exptl_absorpt_coefficient_mu 0.893
_exptl_absorpt_correction_T_max 0.9004
_exptl_absorpt_correction_T_min 0.8142
_exptl_absorpt_correction_type multi-scan
_exptl_absorpt_process_details 'CrysAlisRED; Oxford Diffraction, 2007.'
_exptl_crystal_colour yellow
_exptl_crystal_density_diffrn 1.368
_exptl_crystal_density_method 'not measured'
_exptl_crystal_description plate
_exptl_crystal_F_000 2800
_exptl_crystal_size_max 0.24
_exptl_crystal_size_mid 0.18
_exptl_crystal_size_min 0.12
_refine_diff_density_max 0.849
_refine_diff_density_min -0.497
_refine_diff_density_rms 0.068
_refine_ls_extinction_method none
_refine_ls_goodness_of_fit_ref 1.016
_refine_ls_hydrogen_treatment mixed
_refine_ls_matrix_type full
_refine_ls_number_parameters 1573
_refine_ls_number_reflns 31317
_refine_ls_number_restraints 2
_refine_ls_restrained_S_all 1.016
_refine_ls_R_factor_all 0.1037
_refine_ls_R_factor_gt 0.0542
_refine_ls_shift/su_max 0.001
_refine_ls_shift/su_mean 0.000
_refine_ls_structure_factor_coef Fsqd
_refine_ls_weighting_details 'calc w=1/[\s^2^(Fo^2^)+(0.0449P)^2^+1.9596P] where P=(Fo^2^+2Fc^2^)/3'
_refine_ls_weighting_scheme calc
_refine_ls_wR_factor_gt 0.1041
_refine_ls_wR_factor_ref 0.1234
_reflns_number_gt 19640
_reflns_number_total 31317
_reflns_threshold_expression >2sigma(I)
_cod_data_source_file c4ra02748e3.cif
_cod_data_source_block 4
_cod_depositor_comments
;
The following automatic conversions were performed:

'_symmetry_cell_setting' value 'Triclinic' changed to 'triclinic'
according to
/usr/data/users/saulius/crontab/automatic-downloads/rss-feeds/RSC/lib/dictionaries/cif_core.dic
dictionary named 'cif_core.dic' version 2.4.2 from 2011-04-26.

Automatic conversion script
Id: cif_fix_values 2281 2013-09-26 08:29:07Z andrius 
;
_cod_original_cell_volume 6579.4(3)
_cod_original_sg_symbol_H-M P-1
_cod_database_code 7217165

loop_
_symmetry_equiv_pos_as_xyz
'x, y, z'
'-x, -y, -z'

loop_
_atom_site_label
_atom_site_type_symbol
_atom_site_fract_x
_atom_site_fract_y
_atom_site_fract_z
_atom_site_U_iso_or_equiv
_atom_site_adp_type
_atom_site_occupancy
_atom_site_symmetry_multiplicity
_atom_site_calc_flag
_atom_site_refinement_flags
Cu1 Cu 0.66897(2) 0.99612(2) 0.147577(18) 0.03256(9) Uani 1 1 d .
Cu2 Cu 0.50575(2) 0.81293(2) 0.341779(18) 0.03244(9) Uani 1 1 d .
Cl1 Cl 0.61996(4) 0.87849(5) 0.24295(4) 0.03981(19) Uani 1 1 d .
S1 S 0.56195(5) 1.06555(5) 0.11185(4) 0.0432(2) Uani 1 1 d .
S2 S 0.40372(5) 0.90315(5) 0.36308(4) 0.0415(2) Uani 1 1 d .
P1 P 0.72329(5) 1.05499(5) 0.19377(4) 0.03383(18) Uani 1 1 d .
P2 P 0.74673(5) 0.95201(5) 0.06491(4) 0.03309(18) Uani 1 1 d .
P3 P 0.45571(5) 0.74268(5) 0.30176(4) 0.03232(18) Uani 1 1 d .
P4 P 0.56278(5) 0.75509(5) 0.42429(4) 0.03051(17) Uani 1 1 d .
N1 N 0.46692(14) 0.98950(15) 0.23477(13) 0.0342(6) Uani 1 1 d D
H1N H 0.5115(14) 0.9617(16) 0.2391(15) 0.041 Uiso 1 1 d D
N2 N 0.32813(18) 1.0077(2) 0.28247(18) 0.0606(9) Uani 1 1 d .
C1 C 0.39838(18) 0.97056(19) 0.28893(16) 0.0357(7) Uani 1 1 d .
C2 C 0.3325(2) 1.0610(2) 0.2206(2) 0.0656(12) Uani 1 1 d .
H2B H 0.2834 1.0866 0.2148 0.079 Uiso 1 1 calc R
C3 C 0.4002(2) 1.0808(2) 0.16665(18) 0.0455(9) Uani 1 1 d .
H3A H 0.3982 1.1187 0.1250 0.055 Uiso 1 1 calc R
C4 C 0.47168(18) 1.04469(18) 0.17387(16) 0.0364(7) Uani 1 1 d .
C5 C 0.78709(19) 1.13640(19) 0.13354(15) 0.0372(7) Uani 1 1 d .
C6 C 0.8668(2) 1.1419(2) 0.12809(19) 0.0611(11) Uani 1 1 d .
H6A H 0.8916 1.1017 0.1565 0.073 Uiso 1 1 calc R
C7 C 0.9104(3) 1.2059(3) 0.0812(2) 0.0843(15) Uani 1 1 d .
H7A H 0.9648 1.2096 0.0786 0.101 Uiso 1 1 calc R
C8 C 0.8777(3) 1.2634(3) 0.0389(2) 0.0727(13) Uani 1 1 d .
H8A H 0.9091 1.3065 0.0063 0.087 Uiso 1 1 calc R
C9 C 0.7993(3) 1.2589(2) 0.0436(2) 0.0630(11) Uani 1 1 d .
H9A H 0.7754 1.2993 0.0146 0.076 Uiso 1 1 calc R
C10 C 0.7544(2) 1.1957(2) 0.09051(18) 0.0510(9) Uani 1 1 d .
H10E H 0.6998 1.1930 0.0931 0.061 Uiso 1 1 calc R
C11 C 0.65187(19) 1.09670(19) 0.25249(15) 0.0376(7) Uani 1 1 d .
C12 C 0.6676(2) 1.1624(2) 0.2587(2) 0.0610(11) Uani 1 1 d .
H12E H 0.7171 1.1882 0.2311 0.073 Uiso 1 1 calc R
C13 C 0.6118(3) 1.1905(3) 0.3048(2) 0.0729(13) Uani 1 1 d .
H13J H 0.6237 1.2349 0.3093 0.087 Uiso 1 1 calc R
C14 C 0.5393(3) 1.1545(3) 0.3441(2) 0.0653(11) Uani 1 1 d .
H14E H 0.5003 1.1747 0.3748 0.078 Uiso 1 1 calc R
C15 C 0.5237(2) 1.0896(2) 0.33864(18) 0.0549(10) Uani 1 1 d .
H15A H 0.4740 1.0641 0.3663 0.066 Uiso 1 1 calc R
C16 C 0.5797(2) 1.0605(2) 0.29307(16) 0.0439(8) Uani 1 1 d .
H16A H 0.5682 1.0151 0.2899 0.053 Uiso 1 1 calc R
C17 C 0.78814(19) 0.99225(19) 0.24163(16) 0.0391(8) Uani 1 1 d .
C18 C 0.7807(2) 0.9858(2) 0.30564(19) 0.0588(10) Uani 1 1 d .
H18A H 0.7408 1.0155 0.3269 0.071 Uiso 1 1 calc R
C19 C 0.8312(3) 0.9360(3) 0.3391(2) 0.0756(13) Uani 1 1 d .
H19A H 0.8250 0.9313 0.3835 0.091 Uiso 1 1 calc R
C20 C 0.8890(3) 0.8940(3) 0.3094(2) 0.0685(12) Uani 1 1 d .
H20A H 0.9244 0.8613 0.3324 0.082 Uiso 1 1 calc R
C21 C 0.8969(2) 0.8985(2) 0.2463(2) 0.0657(11) Uani 1 1 d .
H21A H 0.9367 0.8680 0.2258 0.079 Uiso 1 1 calc R
C22 C 0.8465(2) 0.9476(2) 0.2125(2) 0.0536(10) Uani 1 1 d .
H22A H 0.8521 0.9507 0.1686 0.064 Uiso 1 1 calc R
C23 C 0.79345(17) 1.0259(2) -0.01629(15) 0.0358(7) Uani 1 1 d .
C24 C 0.8356(2) 1.0088(2) -0.07368(17) 0.0498(9) Uani 1 1 d .
H24A H 0.8385 0.9576 -0.0719 0.060 Uiso 1 1 calc R
C25 C 0.8731(2) 1.0666(3) -0.13325(18) 0.0618(11) Uani 1 1 d .
H25A H 0.9024 1.0548 -0.1721 0.074 Uiso 1 1 calc R
C26 C 0.8682(2) 1.1410(3) -0.13663(19) 0.0630(12) Uani 1 1 d .
H26A H 0.8948 1.1802 -0.1775 0.076 Uiso 1 1 calc R
C27 C 0.8253(2) 1.1584(2) -0.0815(2) 0.0613(11) Uani 1 1 d .
H27A H 0.8205 1.2101 -0.0842 0.074 Uiso 1 1 calc R
C28 C 0.7886(2) 1.1008(2) -0.02124(18) 0.0480(9) Uani 1 1 d .
H28A H 0.7596 1.1133 0.0173 0.058 Uiso 1 1 calc R
C29 C 0.8323(2) 0.8883(2) 0.08036(16) 0.0401(8) Uani 1 1 d .
C30 C 0.8178(2) 0.8191(2) 0.13351(19) 0.0572(10) Uani 1 1 d .
H30A H 0.7639 0.8064 0.1625 0.069 Uiso 1 1 calc R
C31 C 0.8812(3) 0.7679(3) 0.1451(2) 0.0709(12) Uani 1 1 d .
H31A H 0.8701 0.7193 0.1803 0.085 Uiso 1 1 calc R
C32 C 0.9588(3) 0.7871(3) 0.1063(2) 0.0853(16) Uani 1 1 d .
H32A H 1.0020 0.7520 0.1143 0.102 Uiso 1 1 calc R
C33 C 0.9746(3) 0.8563(3) 0.0562(2) 0.0844(15) Uani 1 1 d .
H33A H 1.0292 0.8700 0.0298 0.101 Uiso 1 1 calc R
C34 C 0.9120(2) 0.9076(3) 0.04293(19) 0.0602(11) Uani 1 1 d .
H34A H 0.9240 0.9563 0.0079 0.072 Uiso 1 1 calc R
C35 C 0.68943(18) 0.8983(2) 0.04303(15) 0.0378(7) Uani 1 1 d .
C36 C 0.6268(2) 0.9356(2) 0.0204(2) 0.0576(10) Uani 1 1 d .
H36A H 0.6154 0.9878 0.0155 0.069 Uiso 1 1 calc R
C37 C 0.5796(2) 0.8982(3) 0.0046(2) 0.0663(12) Uani 1 1 d .
H37A H 0.5356 0.9248 -0.0103 0.080 Uiso 1 1 calc R
C38 C 0.5951(2) 0.8251(3) 0.0102(2) 0.0656(12) Uani 1 1 d .
H38A H 0.5631 0.8005 -0.0020 0.079 Uiso 1 1 calc R
C39 C 0.6562(3) 0.7861(3) 0.0331(3) 0.0967(17) Uani 1 1 d .
H39A H 0.6668 0.7339 0.0379 0.116 Uiso 1 1 calc R
C40 C 0.7036(3) 0.8235(3) 0.0498(3) 0.0824(15) Uani 1 1 d .
H40A H 0.7465 0.7961 0.0662 0.099 Uiso 1 1 calc R
C41 C 0.52670(19) 0.6847(2) 0.25773(16) 0.0408(8) Uani 1 1 d .
C42 C 0.5110(2) 0.6635(2) 0.21179(19) 0.0578(10) Uani 1 1 d .
H42A H 0.4620 0.6798 0.2013 0.069 Uiso 1 1 calc R
C43 C 0.5668(3) 0.6182(3) 0.1808(2) 0.0735(13) Uani 1 1 d .
H43A H 0.5561 0.6040 0.1489 0.088 Uiso 1 1 calc R
C44 C 0.6370(3) 0.5941(3) 0.1961(3) 0.0802(14) Uani 1 1 d .
H44A H 0.6750 0.5630 0.1751 0.096 Uiso 1 1 calc R
C45 C 0.6524(3) 0.6149(3) 0.2416(2) 0.0831(15) Uani 1 1 d .
H45A H 0.7013 0.5981 0.2522 0.100 Uiso 1 1 calc R
C46 C 0.5980(2) 0.6600(2) 0.2722(2) 0.0586(11) Uani 1 1 d .
H46A H 0.6097 0.6742 0.3036 0.070 Uiso 1 1 calc R
C47 C 0.37506(18) 0.67782(19) 0.36579(15) 0.0367(7) Uani 1 1 d .
C48 C 0.3666(2) 0.6044(2) 0.37052(19) 0.0523(9) Uani 1 1 d .
H48A H 0.4060 0.5831 0.3408 0.063 Uiso 1 1 calc R
C49 C 0.2999(2) 0.5617(2) 0.4192(2) 0.0637(11) Uani 1 1 d .
H49A H 0.2937 0.5114 0.4222 0.076 Uiso 1 1 calc R
C50 C 0.2435(2) 0.5915(2) 0.46264(19) 0.0565(10) Uani 1 1 d .
H50A H 0.1984 0.5618 0.4957 0.068 Uiso 1 1 calc R
C51 C 0.2517(2) 0.6637(2) 0.45869(18) 0.0507(9) Uani 1 1 d .
H51A H 0.2121 0.6844 0.4887 0.061 Uiso 1 1 calc R
C52 C 0.31725(18) 0.7064(2) 0.41109(16) 0.0417(8) Uani 1 1 d .
H52A H 0.3231 0.7562 0.4092 0.050 Uiso 1 1 calc R
C53 C 0.40547(18) 0.80304(19) 0.24075(15) 0.0356(7) Uani 1 1 d .
C54 C 0.32352(19) 0.7986(2) 0.25184(17) 0.0508(9) Uani 1 1 d .
H54A H 0.2920 0.7599 0.2906 0.061 Uiso 1 1 calc R
C55 C 0.2877(2) 0.8506(3) 0.20626(19) 0.0656(12) Uani 1 1 d .
H55A H 0.2315 0.8474 0.2140 0.079 Uiso 1 1 calc R
C56 C 0.3321(2) 0.9060(2) 0.15063(19) 0.0607(11) Uani 1 1 d .
H56A H 0.3067 0.9420 0.1202 0.073 Uiso 1 1 calc R
C57 C 0.4137(2) 0.9100(2) 0.13848(18) 0.0566(10) Uani 1 1 d .
H57A H 0.4451 0.9481 0.0991 0.068 Uiso 1 1 calc R
C58 C 0.4500(2) 0.8587(2) 0.18347(17) 0.0491(9) Uani 1 1 d .
H58A H 0.5065 0.8618 0.1749 0.059 Uiso 1 1 calc R
C59 C 0.65690(18) 0.70284(18) 0.39852(15) 0.0343(7) Uani 1 1 d .
C60 C 0.72183(19) 0.7457(2) 0.34796(16) 0.0426(8) Uani 1 1 d .
H60A H 0.7172 0.7999 0.3308 0.051 Uiso 1 1 calc R
C61 C 0.7932(2) 0.7101(2) 0.32226(18) 0.0501(9) Uani 1 1 d .
H61A H 0.8376 0.7401 0.2883 0.060 Uiso 1 1 calc R
C62 C 0.8004(2) 0.6320(2) 0.34548(19) 0.0533(10) Uani 1 1 d .
H62A H 0.8490 0.6078 0.3268 0.064 Uiso 1 1 calc R
C63 C 0.7374(2) 0.5889(2) 0.3955(2) 0.0535(10) Uani 1 1 d .
H63A H 0.7423 0.5347 0.4116 0.064 Uiso 1 1 calc R
C64 C 0.6659(2) 0.62418(19) 0.42307(18) 0.0440(8) Uani 1 1 d .
H64A H 0.6232 0.5939 0.4590 0.053 Uiso 1 1 calc R
C65 C 0.49911(18) 0.68388(18) 0.49905(16) 0.0374(7) Uani 1 1 d .
C66 C 0.4662(2) 0.6282(2) 0.4906(2) 0.0548(10) Uani 1 1 d .
H66A H 0.4790 0.6272 0.4469 0.066 Uiso 1 1 calc R
C67 C 0.4150(3) 0.5740(3) 0.5449(3) 0.0828(15) Uani 1 1 d .
H67A H 0.3940 0.5354 0.5385 0.099 Uiso 1 1 calc R
C68 C 0.3947(3) 0.5763(3) 0.6083(3) 0.0927(17) Uani 1 1 d .
H68A H 0.3589 0.5397 0.6456 0.111 Uiso 1 1 calc R
C69 C 0.4261(3) 0.6313(3) 0.6171(2) 0.0799(14) Uani 1 1 d .
H69A H 0.4121 0.6326 0.6609 0.096 Uiso 1 1 calc R
C70 C 0.4778(2) 0.6850(2) 0.56343(17) 0.0509(9) Uani 1 1 d .
H70A H 0.4991 0.7231 0.5704 0.061 Uiso 1 1 calc R
C71 C 0.59529(17) 0.81549(18) 0.45674(14) 0.0311(7) Uani 1 1 d .
C72 C 0.64838(19) 0.7885(2) 0.49388(16) 0.0412(8) Uani 1 1 d .
H72A H 0.6689 0.7374 0.5030 0.049 Uiso 1 1 calc R
C73 C 0.6716(2) 0.8354(2) 0.51771(18) 0.0474(9) Uani 1 1 d .
H73A H 0.7078 0.8165 0.5433 0.057 Uiso 1 1 calc R
C74 C 0.6423(2) 0.9096(2) 0.50452(17) 0.0481(9) Uani 1 1 d .
H74A H 0.6580 0.9417 0.5213 0.058 Uiso 1 1 calc R
C75 C 0.5906(2) 0.9372(2) 0.46721(17) 0.0489(9) Uani 1 1 d .
H75A H 0.5709 0.9886 0.4578 0.059 Uiso 1 1 calc R
C76 C 0.56677(18) 0.89024(19) 0.44316(16) 0.0384(7) Uani 1 1 d .
H76A H 0.5308 0.9095 0.4173 0.046 Uiso 1 1 calc R
Cu3 Cu 0.19219(2) 0.47216(2) 0.157014(18) 0.03515(10) Uani 1 1 d .
Cu4 Cu -0.00899(2) 0.31592(2) 0.344553(18) 0.03411(9) Uani 1 1 d .
Cl2 Cl 0.12184(5) 0.36378(5) 0.25593(4) 0.0438(2) Uani 1 1 d .
S3 S 0.10305(5) 0.53649(6) 0.09817(4) 0.0506(2) Uani 1 1 d .
S4 S -0.09540(5) 0.42375(5) 0.34660(4) 0.0490(2) Uani 1 1 d .
P5 P 0.28133(5) 0.40793(5) 0.09373(4) 0.0387(2) Uani 1 1 d .
P6 P 0.23353(4) 0.54404(5) 0.20044(4) 0.03054(17) Uani 1 1 d .
P7 P 0.03013(4) 0.25618(5) 0.43748(4) 0.02957(17) Uani 1 1 d .
P8 P -0.06553(5) 0.25143(5) 0.30380(4) 0.03462(19) Uani 1 1 d .
N3 N -0.01053(15) 0.48745(16) 0.21751(14) 0.0386(6) Uani 1 1 d D
H3N H 0.0273(16) 0.4551(16) 0.2308(15) 0.046 Uiso 1 1 d D
N4 N -0.14784(19) 0.5200(2) 0.24499(18) 0.0674(10) Uani 1 1 d .
C77 C -0.0846(2) 0.48010(19) 0.26466(17) 0.0416(8) Uani 1 1 d .
C78 C -0.1296(2) 0.5637(3) 0.1779(2) 0.0711(13) Uani 1 1 d .
H78A H -0.1733 0.5913 0.1630 0.085 Uiso 1 1 calc R
C79 C -0.0556(2) 0.5715(2) 0.13109(18) 0.0491(9) Uani 1 1 d .
H79A H -0.0479 0.6036 0.0855 0.059 Uiso 1 1 calc R
C80 C 0.00683(19) 0.53188(19) 0.15136(16) 0.0387(7) Uani 1 1 d .
C81 C 0.3426(2) 0.4682(2) 0.01008(16) 0.0437(8) Uani 1 1 d .
C82 C 0.4261(2) 0.4588(2) -0.01736(18) 0.0548(10) Uani 1 1 d .
H82A H 0.4542 0.4178 0.0073 0.066 Uiso 1 1 calc R
C83 C 0.4682(3) 0.5087(3) -0.0801(2) 0.0699(12) Uani 1 1 d .
H83A H 0.5250 0.5012 -0.0983 0.084 Uiso 1 1 calc R
C84 C 0.4297(3) 0.5682(3) -0.1160(2) 0.0717(13) Uani 1 1 d .
H84A H 0.4591 0.6016 -0.1594 0.086 Uiso 1 1 calc R
C85 C 0.3480(3) 0.5800(3) -0.0893(2) 0.0716(13) Uani 1 1 d .
H85A H 0.3209 0.6222 -0.1139 0.086 Uiso 1 1 calc R
C86 C 0.3052(2) 0.5305(2) -0.02662(18) 0.0606(11) Uani 1 1 d .
H86A H 0.2488 0.5395 -0.0084 0.073 Uiso 1 1 calc R
C87 C 0.35201(18) 0.34304(19) 0.13249(16) 0.0389(8) Uani 1 1 d .
C88 C 0.4051(2) 0.2932(2) 0.10454(18) 0.0486(9) Uani 1 1 d .
H88A H 0.4051 0.2922 0.0632 0.058 Uiso 1 1 calc R
C89 C 0.4572(2) 0.2457(2) 0.1367(2) 0.0579(10) Uani 1 1 d .
H89A H 0.4943 0.2134 0.1165 0.070 Uiso 1 1 calc R
C90 C 0.4561(2) 0.2443(2) 0.1971(2) 0.0607(11) Uani 1 1 d .
H90A H 0.4924 0.2114 0.2189 0.073 Uiso 1 1 calc R
C91 C 0.4023(2) 0.2908(2) 0.2265(2) 0.0611(11) Uani 1 1 d .
H91A H 0.4005 0.2892 0.2691 0.073 Uiso 1 1 calc R
C92 C 0.3508(2) 0.3399(2) 0.19427(18) 0.0487(9) Uani 1 1 d .
H92A H 0.3139 0.3720 0.2149 0.058 Uiso 1 1 calc R
C93 C 0.2296(2) 0.3446(2) 0.0770(2) 0.0523(10) Uani 1 1 d .
C94 C 0.2059(3) 0.3678(3) 0.0211(3) 0.0824(14) Uani 1 1 d .
H94A H 0.2205 0.4169 -0.0127 0.099 Uiso 1 1 calc R
C95 C 0.1599(4) 0.3190(4) 0.0137(4) 0.109(2) Uani 1 1 d .
H95A H 0.1413 0.3359 -0.0241 0.131 Uiso 1 1 calc R
C96 C 0.1426(3) 0.2485(4) 0.0603(4) 0.110(2) Uani 1 1 d .
H96A H 0.1137 0.2150 0.0541 0.131 Uiso 1 1 calc R
C97 C 0.1656(3) 0.2239(4) 0.1162(3) 0.105(2) Uani 1 1 d .
H97A H 0.1525 0.1740 0.1489 0.126 Uiso 1 1 calc R
C98 C 0.2086(3) 0.2726(3) 0.1249(2) 0.0765(13) Uani 1 1 d .
H98A H 0.2236 0.2562 0.1644 0.092 Uiso 1 1 calc R
C99 C 0.29249(17) 0.49179(18) 0.25666(14) 0.0327(7) Uani 1 1 d .
C100 C 0.25543(19) 0.43046(19) 0.31407(15) 0.0403(8) Uani 1 1 d .
H10C H 0.2007 0.4192 0.3236 0.048 Uiso 1 1 calc R
C101 C 0.2975(2) 0.3861(2) 0.35715(17) 0.0520(9) Uani 1 1 d .
H10A H 0.2715 0.3450 0.3967 0.062 Uiso 1 1 calc R
C102 C 0.3772(2) 0.4014(2) 0.34274(19) 0.0580(10) Uani 1 1 d .
H10B H 0.4064 0.3704 0.3722 0.070 Uiso 1 1 calc R
C103 C 0.4147(2) 0.4610(2) 0.2861(2) 0.0579(10) Uani 1 1 d .
H10D H 0.4699 0.4710 0.2763 0.070 Uiso 1 1 calc R
C104 C 0.37264(19) 0.5068(2) 0.24305(17) 0.0435(8) Uani 1 1 d .
H10F H 0.3987 0.5485 0.2042 0.052 Uiso 1 1 calc R
C105 C 0.29875(17) 0.62255(18) 0.13623(14) 0.0331(7) Uani 1 1 d .
C106 C 0.3317(2) 0.6212(2) 0.07278(17) 0.0495(9) Uani 1 1 d .
H10J H 0.3209 0.5794 0.0640 0.059 Uiso 1 1 calc R
C107 C 0.3804(2) 0.6796(3) 0.02119(18) 0.0604(11) Uani 1 1 d .
H10I H 0.4025 0.6778 -0.0226 0.073 Uiso 1 1 calc R
C108 C 0.3967(2) 0.7395(2) 0.03325(19) 0.0545(10) Uani 1 1 d .
H10H H 0.4295 0.7799 -0.0023 0.065 Uiso 1 1 calc R
C109 C 0.3657(2) 0.7414(2) 0.0967(2) 0.0641(11) Uani 1 1 d .
H10G H 0.3784 0.7824 0.1055 0.077 Uiso 1 1 calc R
C110 C 0.3160(2) 0.6838(2) 0.14783(19) 0.0566(10) Uani 1 1 d .
H11C H 0.2934 0.6861 0.1914 0.068 Uiso 1 1 calc R
C111 C 0.15557(18) 0.59360(18) 0.24924(15) 0.0364(7) Uani 1 1 d .
C112 C 0.1600(2) 0.6024(2) 0.30518(18) 0.0555(10) Uani 1 1 d .
H11A H 0.2048 0.5809 0.3209 0.067 Uiso 1 1 calc R
C113 C 0.0996(3) 0.6425(2) 0.33891(19) 0.0687(12) Uani 1 1 d .
H11B H 0.1036 0.6485 0.3771 0.082 Uiso 1 1 calc R
C114 C 0.0348(2) 0.6731(2) 0.3171(2) 0.0669(12) Uani 1 1 d .
H11E H -0.0072 0.6995 0.3406 0.080 Uiso 1 1 calc R
C115 C 0.0307(2) 0.6656(2) 0.2608(2) 0.0613(11) Uani 1 1 d .
H11D H -0.0138 0.6879 0.2450 0.074 Uiso 1 1 calc R
C116 C 0.08974(19) 0.6263(2) 0.22715(18) 0.0461(8) Uani 1 1 d .
H11G H 0.0856 0.6215 0.1885 0.055 Uiso 1 1 calc R
C117 C 0.07465(17) 0.31598(18) 0.46278(14) 0.0308(7) Uani 1 1 d .
C118 C 0.0546(2) 0.3930(2) 0.44457(16) 0.0433(8) Uani 1 1 d .
H11F H 0.0219 0.4150 0.4162 0.052 Uiso 1 1 calc R
C119 C 0.0824(2) 0.4385(2) 0.46782(19) 0.0570(10) Uani 1 1 d .
H11H H 0.0694 0.4916 0.4549 0.068 Uiso 1 1 calc R
C120 C 0.1287(2) 0.4063(3) 0.50945(19) 0.0593(11) Uani 1 1 d .
H12I H 0.1462 0.4372 0.5263 0.071 Uiso 1 1 calc R
C121 C 0.1499(2) 0.3310(2) 0.52710(18) 0.0510(9) Uani 1 1 d .
H12H H 0.1826 0.3096 0.5555 0.061 Uiso 1 1 calc R
C122 C 0.12342(18) 0.2854(2) 0.50348(15) 0.0397(8) Uani 1 1 d .
H12G H 0.1388 0.2328 0.5153 0.048 Uiso 1 1 calc R
C123 C 0.10597(18) 0.17897(18) 0.43361(15) 0.0331(7) Uani 1 1 d .
C124 C 0.0955(2) 0.1054(2) 0.48082(18) 0.0484(9) Uani 1 1 d .
H12F H 0.0479 0.0935 0.5188 0.058 Uiso 1 1 calc R
C125 C 0.1536(2) 0.0490(2) 0.4732(2) 0.0574(10) Uani 1 1 d .
H12B H 0.1463 -0.0012 0.5063 0.069 Uiso 1 1 calc R
C126 C 0.2219(2) 0.0655(2) 0.4180(2) 0.0538(10) Uani 1 1 d .
H12A H 0.2612 0.0264 0.4122 0.065 Uiso 1 1 calc R
C127 C 0.2337(2) 0.1381(2) 0.37115(19) 0.0506(9) Uani 1 1 d .
H12D H 0.2816 0.1496 0.3334 0.061 Uiso 1 1 calc R
C128 C 0.17609(19) 0.1948(2) 0.37861(17) 0.0423(8) Uani 1 1 d .
H12C H 0.1845 0.2451 0.3458 0.051 Uiso 1 1 calc R
C129 C -0.05131(17) 0.20957(18) 0.51436(15) 0.0327(7) Uani 1 1 d .
C130 C -0.10734(19) 0.1683(2) 0.51105(18) 0.0450(8) Uani 1 1 d .
H13I H -0.1023 0.1655 0.4692 0.054 Uiso 1 1 calc R
C131 C -0.1697(2) 0.1316(2) 0.5668(2) 0.0529(10) Uani 1 1 d .
H13E H -0.2073 0.1036 0.5634 0.064 Uiso 1 1 calc R
C132 C -0.1780(2) 0.1350(2) 0.62773(19) 0.0535(10) Uani 1 1 d .
H13H H -0.2211 0.1094 0.6665 0.064 Uiso 1 1 calc R
C133 C -0.1236(2) 0.1756(2) 0.63209(18) 0.0559(10) Uani 1 1 d .
H13F H -0.1292 0.1783 0.6741 0.067 Uiso 1 1 calc R
C134 C -0.06078(19) 0.2127(2) 0.57605(16) 0.0448(8) Uani 1 1 d .
H13C H -0.0236 0.2408 0.5798 0.054 Uiso 1 1 calc R
C135 C -0.01065(18) 0.16959(19) 0.28511(16) 0.0382(7) Uani 1 1 d .
C136 C -0.0228(2) 0.1421(2) 0.24097(17) 0.0454(8) Uani 1 1 d .
H13B H -0.0579 0.1693 0.2156 0.054 Uiso 1 1 calc R
C137 C 0.0154(2) 0.0758(2) 0.2336(2) 0.0576(10) Uani 1 1 d .
H13G H 0.0060 0.0576 0.2035 0.069 Uiso 1 1 calc R
C138 C 0.0668(3) 0.0359(3) 0.2690(2) 0.0743(13) Uani 1 1 d .
H13A H 0.0925 -0.0102 0.2641 0.089 Uiso 1 1 calc R
C139 C 0.0806(3) 0.0631(3) 0.3115(3) 0.0897(17) Uani 1 1 d .
H13D H 0.1167 0.0361 0.3360 0.108 Uiso 1 1 calc R
C140 C 0.0426(2) 0.1293(2) 0.3193(2) 0.0655(12) Uani 1 1 d .
H14G H 0.0533 0.1477 0.3488 0.079 Uiso 1 1 calc R
C141 C -0.16391(18) 0.2106(2) 0.36143(16) 0.0418(8) Uani 1 1 d .
C142 C -0.1877(2) 0.1389(2) 0.37298(18) 0.0561(10) Uani 1 1 d .
H14H H -0.1523 0.1086 0.3496 0.067 Uiso 1 1 calc R
C143 C -0.2622(3) 0.1111(3) 0.4181(2) 0.0739(13) Uani 1 1 d .
H14C H -0.2783 0.0622 0.4249 0.089 Uiso 1 1 calc R
C144 C -0.3133(2) 0.1537(3) 0.4531(2) 0.0704(13) Uani 1 1 d .
H14D H -0.3644 0.1342 0.4845 0.085 Uiso 1 1 calc R
C145 C -0.2906(2) 0.2238(3) 0.4429(2) 0.0722(13) Uani 1 1 d .
H14I H -0.3260 0.2534 0.4671 0.087 Uiso 1 1 calc R
C146 C -0.2167(2) 0.2524(3) 0.3976(2) 0.0589(10) Uani 1 1 d .
H14B H -0.2015 0.3015 0.3910 0.071 Uiso 1 1 calc R
C147 C -0.0874(2) 0.3113(2) 0.22606(17) 0.0422(8) Uani 1 1 d .
C148 C -0.0244(2) 0.3435(2) 0.16901(18) 0.0566(10) Uani 1 1 d .
H14F H 0.0297 0.3331 0.1703 0.068 Uiso 1 1 calc R
C149 C -0.0378(3) 0.3904(3) 0.1100(2) 0.0717(12) Uani 1 1 d .
H14A H 0.0068 0.4111 0.0707 0.086 Uiso 1 1 calc R
C150 C -0.1142(4) 0.4073(3) 0.1075(3) 0.0925(17) Uani 1 1 d .
H15C H -0.1235 0.4394 0.0666 0.111 Uiso 1 1 calc R
C151 C -0.1771(4) 0.3783(4) 0.1635(3) 0.121(2) Uani 1 1 d .
H15B H -0.2308 0.3915 0.1618 0.145 Uiso 1 1 calc R
C152 C -0.1656(3) 0.3294(3) 0.2240(2) 0.0860(15) Uani 1 1 d .
H15D H -0.2107 0.3089 0.2629 0.103 Uiso 1 1 calc R

loop_
_atom_site_aniso_label
_atom_site_aniso_U_11
_atom_site_aniso_U_22
_atom_site_aniso_U_33
_atom_site_aniso_U_23
_atom_site_aniso_U_13
_atom_site_aniso_U_12
Cu1 0.03088(19) 0.0359(2) 0.0332(2) -0.01619(18) -0.00755(16) -0.00373(15)
Cu2 0.0352(2) 0.0299(2) 0.0343(2) -0.00885(17) -0.01590(16) -0.00281(15)
Cl1 0.0309(4) 0.0349(5) 0.0396(4) -0.0025(4) -0.0068(3) -0.0020(3)
S1 0.0419(5) 0.0412(5) 0.0360(4) -0.0041(4) -0.0122(4) 0.0013(4)
S2 0.0390(4) 0.0406(5) 0.0368(4) -0.0122(4) -0.0055(4) 0.0013(4)
P1 0.0343(4) 0.0358(5) 0.0368(4) -0.0184(4) -0.0103(4) -0.0043(3)
P2 0.0322(4) 0.0380(5) 0.0318(4) -0.0169(4) -0.0085(3) -0.0010(3)
P3 0.0313(4) 0.0343(5) 0.0353(4) -0.0148(4) -0.0114(3) -0.0038(3)
P4 0.0341(4) 0.0257(4) 0.0340(4) -0.0080(3) -0.0159(3) -0.0024(3)
N1 0.0310(14) 0.0345(16) 0.0378(14) -0.0121(13) -0.0150(12) 0.0038(11)
N2 0.0451(18) 0.062(2) 0.078(2) -0.030(2) -0.0246(17) 0.0130(15)
C1 0.0313(16) 0.0380(19) 0.0415(18) -0.0192(16) -0.0111(14) 0.0006(13)
C2 0.055(2) 0.060(3) 0.097(3) -0.033(3) -0.047(3) 0.024(2)
C3 0.051(2) 0.037(2) 0.051(2) -0.0091(17) -0.0318(18) 0.0095(16)
C4 0.0396(17) 0.0334(19) 0.0415(18) -0.0148(15) -0.0181(15) 0.0000(14)
C5 0.0431(18) 0.038(2) 0.0362(17) -0.0178(15) -0.0102(15) -0.0094(14)
C6 0.054(2) 0.063(3) 0.059(2) -0.002(2) -0.026(2) -0.019(2)
C7 0.059(3) 0.090(4) 0.083(3) 0.005(3) -0.024(2) -0.041(3)
C8 0.085(3) 0.060(3) 0.058(3) -0.003(2) -0.014(2) -0.032(2)
C9 0.085(3) 0.042(2) 0.059(2) -0.010(2) -0.026(2) -0.006(2)
C10 0.052(2) 0.042(2) 0.061(2) -0.0167(19) -0.0222(19) -0.0015(17)
C11 0.0403(18) 0.042(2) 0.0379(17) -0.0196(16) -0.0154(15) -0.0002(14)
C12 0.063(3) 0.060(3) 0.069(3) -0.042(2) -0.006(2) -0.013(2)
C13 0.092(3) 0.059(3) 0.080(3) -0.050(3) -0.011(3) -0.006(2)
C14 0.067(3) 0.071(3) 0.057(2) -0.037(2) -0.007(2) 0.011(2)
C15 0.053(2) 0.064(3) 0.046(2) -0.024(2) -0.0082(18) -0.0028(19)
C16 0.048(2) 0.049(2) 0.0388(18) -0.0208(17) -0.0118(16) -0.0034(16)
C17 0.0405(18) 0.037(2) 0.0441(19) -0.0146(16) -0.0162(15) -0.0066(14)
C18 0.058(2) 0.069(3) 0.052(2) -0.026(2) -0.022(2) 0.010(2)
C19 0.078(3) 0.094(4) 0.055(3) -0.021(3) -0.035(2) 0.013(3)
C20 0.065(3) 0.056(3) 0.082(3) -0.007(2) -0.042(2) 0.001(2)
C21 0.056(2) 0.059(3) 0.094(3) -0.037(3) -0.032(2) 0.011(2)
C22 0.053(2) 0.060(3) 0.064(2) -0.036(2) -0.027(2) 0.0088(19)
C23 0.0292(16) 0.046(2) 0.0350(17) -0.0156(16) -0.0131(13) 0.0010(14)
C24 0.051(2) 0.054(2) 0.042(2) -0.0204(19) -0.0094(17) 0.0022(17)
C25 0.055(2) 0.087(4) 0.034(2) -0.017(2) -0.0073(18) -0.004(2)
C26 0.060(3) 0.077(3) 0.038(2) 0.001(2) -0.0156(19) -0.025(2)
C27 0.068(3) 0.048(3) 0.065(3) -0.008(2) -0.027(2) -0.016(2)
C28 0.049(2) 0.047(2) 0.048(2) -0.0181(19) -0.0143(17) -0.0039(17)
C29 0.049(2) 0.043(2) 0.0364(17) -0.0220(17) -0.0177(16) 0.0075(15)
C30 0.060(2) 0.055(3) 0.050(2) -0.021(2) -0.0124(19) 0.0117(19)
C31 0.087(3) 0.057(3) 0.062(3) -0.022(2) -0.027(3) 0.025(2)
C32 0.079(3) 0.101(4) 0.068(3) -0.031(3) -0.035(3) 0.045(3)
C33 0.047(2) 0.113(4) 0.082(3) -0.027(3) -0.027(2) 0.022(3)
C34 0.042(2) 0.075(3) 0.056(2) -0.014(2) -0.0196(19) 0.0037(19)
C35 0.0380(17) 0.043(2) 0.0365(17) -0.0204(16) -0.0081(14) -0.0047(14)
C36 0.070(3) 0.051(3) 0.075(3) -0.032(2) -0.044(2) 0.0086(19)
C37 0.065(3) 0.080(3) 0.077(3) -0.037(3) -0.040(2) 0.002(2)
C38 0.066(3) 0.077(3) 0.074(3) -0.042(3) -0.024(2) -0.016(2)
C39 0.106(4) 0.068(4) 0.161(5) -0.069(4) -0.069(4) 0.011(3)
C40 0.075(3) 0.074(3) 0.141(5) -0.067(3) -0.060(3) 0.016(2)
C41 0.0391(18) 0.041(2) 0.0440(19) -0.0195(17) -0.0085(15) -0.0055(14)
C42 0.045(2) 0.076(3) 0.067(2) -0.043(2) -0.0159(19) -0.0030(19)
C43 0.068(3) 0.092(4) 0.079(3) -0.065(3) -0.004(2) -0.010(2)
C44 0.059(3) 0.089(4) 0.099(4) -0.063(3) -0.005(3) 0.010(2)
C45 0.056(3) 0.107(4) 0.095(4) -0.059(3) -0.022(3) 0.030(3)
C46 0.047(2) 0.076(3) 0.064(2) -0.038(2) -0.0220(19) 0.015(2)
C47 0.0366(17) 0.0361(19) 0.0395(17) -0.0112(15) -0.0152(15) -0.0060(14)
C48 0.054(2) 0.046(2) 0.058(2) -0.025(2) -0.0080(18) -0.0098(17)
C49 0.074(3) 0.042(2) 0.070(3) -0.020(2) -0.009(2) -0.023(2)
C50 0.053(2) 0.047(2) 0.057(2) -0.010(2) -0.0041(19) -0.0203(18)
C51 0.042(2) 0.050(2) 0.051(2) -0.0165(19) -0.0053(17) -0.0033(17)
C52 0.0398(18) 0.037(2) 0.0487(19) -0.0167(17) -0.0102(16) -0.0072(14)
C53 0.0404(18) 0.041(2) 0.0370(17) -0.0219(16) -0.0162(15) -0.0020(14)
C54 0.0376(19) 0.073(3) 0.0398(19) -0.0170(19) -0.0131(16) -0.0028(17)
C55 0.042(2) 0.108(4) 0.044(2) -0.026(2) -0.0189(18) 0.012(2)
C56 0.071(3) 0.070(3) 0.049(2) -0.021(2) -0.036(2) 0.016(2)
C57 0.072(3) 0.052(3) 0.048(2) -0.0067(19) -0.030(2) -0.015(2)
C58 0.054(2) 0.050(2) 0.050(2) -0.0115(19) -0.0256(18) -0.0153(17)
C59 0.0376(17) 0.0368(19) 0.0361(17) -0.0137(15) -0.0204(14) 0.0001(14)
C60 0.0421(19) 0.040(2) 0.0430(19) -0.0109(16) -0.0159(16) 0.0005(15)
C61 0.043(2) 0.058(3) 0.047(2) -0.0199(19) -0.0110(17) 0.0006(17)
C62 0.047(2) 0.065(3) 0.063(2) -0.040(2) -0.0229(19) 0.0146(19)
C63 0.055(2) 0.038(2) 0.082(3) -0.029(2) -0.036(2) 0.0124(18)
C64 0.0429(19) 0.032(2) 0.057(2) -0.0130(17) -0.0183(17) -0.0042(15)
C65 0.0347(17) 0.0295(18) 0.0430(18) -0.0009(15) -0.0193(15) -0.0036(13)
C66 0.056(2) 0.044(2) 0.063(2) -0.0066(19) -0.0245(19) -0.0180(18)
C67 0.086(3) 0.054(3) 0.098(4) -0.005(3) -0.029(3) -0.035(2)
C68 0.092(4) 0.078(4) 0.071(3) 0.016(3) -0.012(3) -0.048(3)
C69 0.075(3) 0.090(4) 0.044(2) 0.002(2) -0.007(2) -0.020(3)
C70 0.048(2) 0.052(2) 0.045(2) -0.0060(18) -0.0153(17) -0.0100(17)
C71 0.0309(15) 0.0334(18) 0.0287(15) -0.0088(14) -0.0100(13) -0.0057(13)
C72 0.0470(19) 0.040(2) 0.0459(19) -0.0186(17) -0.0257(16) 0.0063(15)
C73 0.045(2) 0.059(3) 0.054(2) -0.026(2) -0.0252(17) -0.0043(17)
C74 0.050(2) 0.053(2) 0.051(2) -0.0272(19) -0.0146(18) -0.0114(17)
C75 0.059(2) 0.037(2) 0.055(2) -0.0201(18) -0.0208(19) 0.0010(17)
C76 0.0410(18) 0.0337(19) 0.0456(19) -0.0137(16) -0.0204(15) -0.0013(14)
Cu3 0.0314(2) 0.0374(2) 0.0363(2) -0.01342(18) -0.01037(16) -0.00069(16)
Cu4 0.0390(2) 0.0329(2) 0.0360(2) -0.01390(18) -0.01737(17) 0.00072(16)
Cl2 0.0343(4) 0.0413(5) 0.0414(4) -0.0009(4) -0.0102(3) -0.0038(3)
S3 0.0436(5) 0.0583(6) 0.0392(5) -0.0037(4) -0.0175(4) 0.0005(4)
S4 0.0496(5) 0.0433(6) 0.0456(5) -0.0183(4) -0.0076(4) 0.0103(4)
P5 0.0354(4) 0.0431(5) 0.0395(5) -0.0192(4) -0.0087(4) -0.0021(4)
P6 0.0301(4) 0.0302(5) 0.0300(4) -0.0101(4) -0.0090(3) -0.0008(3)
P7 0.0331(4) 0.0284(4) 0.0309(4) -0.0127(3) -0.0128(3) 0.0004(3)
P8 0.0334(4) 0.0378(5) 0.0414(5) -0.0192(4) -0.0175(4) 0.0011(3)
N3 0.0370(15) 0.0335(16) 0.0438(16) -0.0109(13) -0.0178(13) 0.0063(12)
N4 0.0522(19) 0.073(3) 0.077(2) -0.030(2) -0.0266(18) 0.0213(17)
C77 0.0443(19) 0.035(2) 0.052(2) -0.0218(17) -0.0180(17) 0.0038(15)
C78 0.060(3) 0.076(3) 0.072(3) -0.014(3) -0.040(2) 0.024(2)
C79 0.045(2) 0.053(2) 0.047(2) -0.0124(18) -0.0250(18) 0.0145(17)
C80 0.0436(18) 0.0323(19) 0.0454(19) -0.0139(16) -0.0219(16) 0.0026(14)
C81 0.0444(19) 0.053(2) 0.0364(18) -0.0185(17) -0.0100(15) -0.0093(16)
C82 0.050(2) 0.059(3) 0.049(2) -0.015(2) -0.0107(18) -0.0084(18)
C83 0.055(2) 0.087(4) 0.054(2) -0.024(3) 0.004(2) -0.019(2)
C84 0.081(3) 0.082(4) 0.042(2) -0.016(2) -0.004(2) -0.030(3)
C85 0.082(3) 0.079(3) 0.045(2) -0.008(2) -0.025(2) -0.008(2)
C86 0.054(2) 0.073(3) 0.045(2) -0.015(2) -0.0126(19) -0.003(2)
C87 0.0354(17) 0.0350(19) 0.0449(19) -0.0173(16) -0.0077(15) -0.0017(14)
C88 0.052(2) 0.041(2) 0.050(2) -0.0241(18) -0.0050(18) -0.0007(17)
C89 0.051(2) 0.037(2) 0.067(3) -0.017(2) -0.001(2) 0.0042(17)
C90 0.054(2) 0.046(2) 0.072(3) -0.014(2) -0.020(2) 0.0096(18)
C91 0.075(3) 0.056(3) 0.054(2) -0.018(2) -0.029(2) 0.007(2)
C92 0.049(2) 0.047(2) 0.052(2) -0.0276(19) -0.0115(18) 0.0064(17)
C93 0.0368(19) 0.063(3) 0.066(2) -0.038(2) -0.0090(18) -0.0045(17)
C94 0.086(3) 0.092(4) 0.101(4) -0.050(3) -0.051(3) 0.000(3)
C95 0.112(5) 0.131(6) 0.145(6) -0.082(5) -0.078(4) 0.007(4)
C96 0.065(3) 0.133(6) 0.166(7) -0.093(6) -0.028(4) -0.018(4)
C97 0.080(4) 0.107(5) 0.129(5) -0.057(4) 0.003(3) -0.050(3)
C98 0.071(3) 0.078(4) 0.078(3) -0.032(3) -0.004(2) -0.032(2)
C99 0.0348(16) 0.0323(18) 0.0325(16) -0.0155(14) -0.0097(13) 0.0024(13)
C100 0.0402(18) 0.043(2) 0.0347(17) -0.0133(16) -0.0115(15) 0.0035(15)
C101 0.060(2) 0.049(2) 0.0349(18) -0.0047(17) -0.0147(17) 0.0011(18)
C102 0.063(3) 0.060(3) 0.051(2) -0.012(2) -0.032(2) 0.011(2)
C103 0.042(2) 0.063(3) 0.070(3) -0.018(2) -0.027(2) 0.0015(18)
C104 0.0401(18) 0.044(2) 0.0459(19) -0.0122(17) -0.0173(16) -0.0016(15)
C105 0.0295(15) 0.0347(19) 0.0328(16) -0.0096(14) -0.0107(13) 0.0000(13)
C106 0.056(2) 0.051(2) 0.0415(19) -0.0197(18) -0.0048(17) -0.0176(17)
C107 0.061(2) 0.075(3) 0.0367(19) -0.015(2) 0.0010(18) -0.029(2)
C108 0.044(2) 0.046(2) 0.053(2) 0.0035(19) -0.0103(18) -0.0154(17)
C109 0.076(3) 0.045(3) 0.069(3) -0.020(2) -0.012(2) -0.023(2)
C110 0.073(3) 0.047(2) 0.047(2) -0.0191(19) -0.0072(19) -0.0185(19)
C111 0.0347(17) 0.0314(18) 0.0380(17) -0.0126(15) -0.0053(14) -0.0019(13)
C112 0.069(3) 0.055(3) 0.047(2) -0.026(2) -0.0249(19) 0.020(2)
C113 0.104(3) 0.056(3) 0.044(2) -0.028(2) -0.019(2) 0.020(2)
C114 0.060(3) 0.057(3) 0.063(3) -0.027(2) 0.006(2) 0.012(2)
C115 0.039(2) 0.060(3) 0.082(3) -0.032(2) -0.014(2) 0.0102(18)
C116 0.0401(19) 0.048(2) 0.053(2) -0.0221(18) -0.0153(17) 0.0047(16)
C117 0.0305(15) 0.0325(18) 0.0281(15) -0.0111(14) -0.0056(13) -0.0060(12)
C118 0.051(2) 0.039(2) 0.0414(19) -0.0159(17) -0.0132(16) -0.0031(15)
C119 0.077(3) 0.038(2) 0.059(2) -0.025(2) -0.013(2) -0.0134(19)
C120 0.064(3) 0.072(3) 0.058(2) -0.036(2) -0.012(2) -0.024(2)
C121 0.045(2) 0.071(3) 0.046(2) -0.026(2) -0.0146(17) -0.0121(18)
C122 0.0366(17) 0.047(2) 0.0407(18) -0.0197(17) -0.0140(15) -0.0019(15)
C123 0.0380(17) 0.0345(19) 0.0356(17) -0.0171(15) -0.0188(14) 0.0035(13)
C124 0.056(2) 0.037(2) 0.050(2) -0.0154(18) -0.0151(18) 0.0026(16)
C125 0.074(3) 0.035(2) 0.066(3) -0.0170(19) -0.031(2) 0.0116(19)
C126 0.052(2) 0.055(3) 0.077(3) -0.044(2) -0.032(2) 0.0179(19)
C127 0.044(2) 0.063(3) 0.056(2) -0.035(2) -0.0177(18) 0.0084(18)
C128 0.0430(19) 0.045(2) 0.0447(19) -0.0204(17) -0.0184(16) 0.0049(15)
C129 0.0331(16) 0.0306(18) 0.0350(16) -0.0127(14) -0.0115(13) 0.0013(13)
C130 0.046(2) 0.044(2) 0.051(2) -0.0197(18) -0.0162(17) -0.0097(16)
C131 0.0382(19) 0.043(2) 0.076(3) -0.024(2) -0.0090(19) -0.0127(16)
C132 0.040(2) 0.048(2) 0.055(2) -0.0149(19) 0.0045(17) -0.0106(16)
C133 0.054(2) 0.068(3) 0.0392(19) -0.021(2) -0.0014(17) -0.0114(19)
C134 0.0392(18) 0.056(2) 0.0408(18) -0.0215(18) -0.0061(15) -0.0113(16)
C135 0.0397(18) 0.038(2) 0.0458(19) -0.0209(16) -0.0175(15) -0.0019(14)
C136 0.050(2) 0.047(2) 0.053(2) -0.0262(18) -0.0260(17) 0.0045(16)
C137 0.073(3) 0.054(3) 0.071(3) -0.040(2) -0.037(2) 0.010(2)
C138 0.097(3) 0.058(3) 0.100(3) -0.051(3) -0.057(3) 0.031(2)
C139 0.114(4) 0.081(4) 0.134(4) -0.074(3) -0.095(4) 0.055(3)
C140 0.084(3) 0.066(3) 0.088(3) -0.051(3) -0.061(3) 0.028(2)
C141 0.0355(17) 0.053(2) 0.0447(19) -0.0210(18) -0.0193(15) 0.0028(15)
C142 0.059(2) 0.056(3) 0.051(2) -0.018(2) -0.0098(19) -0.0174(19)
C143 0.074(3) 0.079(3) 0.063(3) -0.017(3) -0.011(2) -0.034(3)
C144 0.047(2) 0.112(4) 0.047(2) -0.020(3) -0.0091(19) -0.026(3)
C145 0.039(2) 0.122(4) 0.069(3) -0.055(3) -0.010(2) -0.001(2)
C146 0.038(2) 0.075(3) 0.076(3) -0.043(2) -0.0155(19) -0.0012(19)
C147 0.057(2) 0.038(2) 0.050(2) -0.0249(17) -0.0306(18) 0.0047(16)
C148 0.062(2) 0.062(3) 0.047(2) -0.016(2) -0.021(2) -0.004(2)
C149 0.105(4) 0.060(3) 0.052(2) -0.014(2) -0.032(3) -0.008(3)
C150 0.142(5) 0.068(4) 0.086(4) -0.009(3) -0.079(4) 0.001(3)
C151 0.097(4) 0.146(6) 0.112(5) -0.004(4) -0.078(4) 0.011(4)
C152 0.064(3) 0.108(4) 0.085(3) -0.014(3) -0.047(3) 0.003(3)

loop_
_atom_type_symbol
_atom_type_description
_atom_type_scat_dispersion_real
_atom_type_scat_dispersion_imag
_atom_type_scat_source
C C 0.0033 0.0016 'International Tables Vol C Tables 4.2.6.8 and 6.1.1.4'
H H 0.0000 0.0000 'International Tables Vol C Tables 4.2.6.8 and 6.1.1.4'
N N 0.0061 0.0033 'International Tables Vol C Tables 4.2.6.8 and 6.1.1.4'
P P 0.1023 0.0942 'International Tables Vol C Tables 4.2.6.8 and 6.1.1.4'
S S 0.1246 0.1234 'International Tables Vol C Tables 4.2.6.8 and 6.1.1.4'
Cu Cu 0.3201 1.2651 'International Tables Vol C Tables 4.2.6.8 and 6.1.1.4'
Cl Cl 0.1484 0.1585 'International Tables Vol C Tables 4.2.6.8 and 6.1.1.4'

loop_
_geom_angle_atom_site_label_1
_geom_angle_atom_site_label_2
_geom_angle_atom_site_label_3
_geom_angle
P2 Cu1 P1 122.44(3)
P2 Cu1 S1 106.13(3)
P1 Cu1 S1 113.20(4)
P2 Cu1 Cl1 102.75(3)
P1 Cu1 Cl1 100.98(3)
S1 Cu1 Cl1 110.38(3)
P4 Cu2 P3 121.14(3)
P4 Cu2 S2 114.06(3)
P3 Cu2 S2 105.66(3)
P4 Cu2 Cl1 103.74(3)
P3 Cu2 Cl1 101.91(3)
S2 Cu2 Cl1 109.23(3)
Cu1 Cl1 Cu2 146.92(4)
C4 S1 Cu1 112.14(11)
C1 S2 Cu2 109.33(11)
C5 P1 C11 101.67(15)
C5 P1 C17 104.12(14)
C11 P1 C17 103.42(14)
C5 P1 Cu1 114.98(10)
C11 P1 Cu1 116.89(10)
C17 P1 Cu1 114.04(11)
C23 P2 C29 102.92(15)
C23 P2 C35 102.14(14)
C29 P2 C35 103.84(15)
C23 P2 Cu1 115.25(11)
C29 P2 Cu1 117.32(10)
C35 P2 Cu1 113.53(10)
C53 P3 C47 102.24(14)
C53 P3 C41 102.92(14)
C47 P3 C41 105.40(15)
C53 P3 Cu2 112.10(10)
C47 P3 Cu2 113.85(10)
C41 P3 Cu2 118.55(10)
C65 P4 C59 104.30(15)
C65 P4 C71 104.23(14)
C59 P4 C71 101.36(13)
C65 P4 Cu2 114.13(9)
C59 P4 Cu2 113.04(10)
C71 P4 Cu2 118.11(10)
C4 N1 C1 125.3(3)
C4 N1 H1N 117(2)
C1 N1 H1N 117(2)
C1 N2 C2 115.8(3)
N2 C1 N1 118.6(3)
N2 C1 S2 121.8(3)
N1 C1 S2 119.5(2)
C3 C2 N2 126.1(3)
C3 C2 H2B 116.9
N2 C2 H2B 116.9
C2 C3 C4 117.9(3)
C2 C3 H3A 121.0
C4 C3 H3A 121.0
N1 C4 C3 116.1(3)
N1 C4 S1 120.5(2)
C3 C4 S1 123.4(3)
C10 C5 C6 117.8(3)
C10 C5 P1 118.4(2)
C6 C5 P1 123.8(3)
C7 C6 C5 119.9(4)
C7 C6 H6A 120.1
C5 C6 H6A 120.1
C8 C7 C6 121.7(4)
C8 C7 H7A 119.2
C6 C7 H7A 119.2
C7 C8 C9 119.2(4)
C7 C8 H8A 120.4
C9 C8 H8A 120.4
C8 C9 C10 120.1(4)
C8 C9 H9A 120.0
C10 C9 H9A 120.0
C5 C10 C9 121.4(3)
C5 C10 H10E 119.3
C9 C10 H10E 119.3
C16 C11 C12 118.6(3)
C16 C11 P1 118.3(3)
C12 C11 P1 123.1(3)
C13 C12 C11 120.5(4)
C13 C12 H12E 119.8
C11 C12 H12E 119.8
C14 C13 C12 120.3(4)
C14 C13 H13J 119.8
C12 C13 H13J 119.8
C15 C14 C13 119.5(4)
C15 C14 H14E 120.3
C13 C14 H14E 120.3
C14 C15 C16 120.6(4)
C14 C15 H15A 119.7
C16 C15 H15A 119.7
C11 C16 C15 120.6(3)
C11 C16 H16A 119.7
C15 C16 H16A 119.7
C18 C17 C22 118.2(3)
C18 C17 P1 123.6(3)
C22 C17 P1 118.2(3)
C17 C18 C19 120.2(4)
C17 C18 H18A 119.9
C19 C18 H18A 119.9
C20 C19 C18 120.8(4)
C20 C19 H19A 119.6
C18 C19 H19A 119.6
C19 C20 C21 120.1(4)
C19 C20 H20A 119.9
C21 C20 H20A 119.9
C20 C21 C22 119.6(4)
C20 C21 H21A 120.2
C22 C21 H21A 120.2
C17 C22 C21 121.0(4)
C17 C22 H22A 119.5
C21 C22 H22A 119.5
C28 C23 C24 118.5(3)
C28 C23 P2 119.3(2)
C24 C23 P2 122.2(3)
C25 C24 C23 119.8(4)
C25 C24 H24A 120.1
C23 C24 H24A 120.1
C26 C25 C24 120.5(4)
C26 C25 H25A 119.7
C24 C25 H25A 119.7
C27 C26 C25 120.0(4)
C27 C26 H26A 120.0
C25 C26 H26A 120.0
C26 C27 C28 119.9(4)
C26 C27 H27A 120.0
C28 C27 H27A 120.0
C23 C28 C27 121.2(4)
C23 C28 H28A 119.4
C27 C28 H28A 119.4
C30 C29 C34 117.9(3)
C30 C29 P2 119.2(3)
C34 C29 P2 122.9(3)
C29 C30 C31 120.6(4)
C29 C30 H30A 119.7
C31 C30 H30A 119.7
C32 C31 C30 120.3(4)
C32 C31 H31A 119.9
C30 C31 H31A 119.9
C33 C32 C31 119.9(4)
C33 C32 H32A 120.1
C31 C32 H32A 120.1
C32 C33 C34 120.7(4)
C32 C33 H33A 119.6
C34 C33 H33A 119.6
C29 C34 C33 120.3(4)
C29 C34 H34A 119.8
C33 C34 H34A 119.8
C40 C35 C36 118.0(3)
C40 C35 P2 124.5(3)
C36 C35 P2 117.4(3)
C35 C36 C37 120.7(4)
C35 C36 H36A 119.7
C37 C36 H36A 119.7
C38 C37 C36 120.9(4)
C38 C37 H37A 119.5
C36 C37 H37A 119.5
C37 C38 C39 120.0(4)
C37 C38 H38A 120.0
C39 C38 H38A 120.0
C38 C39 C40 119.4(5)
C38 C39 H39A 120.3
C40 C39 H39A 120.3
C35 C40 C39 121.1(4)
C35 C40 H40A 119.5
C39 C40 H40A 119.5
C46 C41 C42 118.8(3)
C46 C41 P3 118.4(3)
C42 C41 P3 122.9(3)
C41 C42 C43 120.2(4)
C41 C42 H42A 119.9
C43 C42 H42A 119.9
C44 C43 C42 120.0(4)
C44 C43 H43A 120.0
C42 C43 H43A 120.0
C45 C44 C43 119.8(4)
C45 C44 H44A 120.1
C43 C44 H44A 120.1
C44 C45 C46 120.6(4)
C44 C45 H45A 119.7
C46 C45 H45A 119.7
C45 C46 C41 120.6(4)
C45 C46 H46A 119.7
C41 C46 H46A 119.7
C48 C47 C52 118.6(3)
C48 C47 P3 124.7(3)
C52 C47 P3 116.6(3)
C47 C48 C49 119.6(3)
C47 C48 H48A 120.2
C49 C48 H48A 120.2
C50 C49 C48 120.6(4)
C50 C49 H49A 119.7
C48 C49 H49A 119.7
C49 C50 C51 120.3(4)
C49 C50 H50A 119.9
C51 C50 H50A 119.9
C50 C51 C52 119.8(3)
C50 C51 H51A 120.1
C52 C51 H51A 120.1
C51 C52 C47 121.1(3)
C51 C52 H52A 119.4
C47 C52 H52A 119.4
C58 C53 C54 118.8(3)
C58 C53 P3 118.3(2)
C54 C53 P3 122.7(3)
C53 C54 C55 119.8(3)
C53 C54 H54A 120.1
C55 C54 H54A 120.1
C56 C55 C54 120.7(3)
C56 C55 H55A 119.6
C54 C55 H55A 119.6
C55 C56 C57 119.9(4)
C55 C56 H56A 120.0
C57 C56 H56A 120.0
C56 C57 C58 119.9(4)
C56 C57 H57A 120.1
C58 C57 H57A 120.1
C57 C58 C53 120.8(3)
C57 C58 H58A 119.6
C53 C58 H58A 119.6
C64 C59 C60 118.3(3)
C64 C59 P4 124.5(2)
C60 C59 P4 117.1(2)
C61 C60 C59 120.7(3)
C61 C60 H60A 119.7
C59 C60 H60A 119.7
C62 C61 C60 120.4(4)
C62 C61 H61A 119.8
C60 C61 H61A 119.8
C63 C62 C61 119.8(3)
C63 C62 H62A 120.1
C61 C62 H62A 120.1
C62 C63 C64 120.3(4)
C62 C63 H63A 119.9
C64 C63 H63A 119.9
C59 C64 C63 120.5(3)
C59 C64 H64A 119.8
C63 C64 H64A 119.8
C66 C65 C70 118.3(3)
C66 C65 P4 117.9(3)
C70 C65 P4 123.8(3)
C67 C66 C65 120.9(4)
C67 C66 H66A 119.5
C65 C66 H66A 119.5
C68 C67 C66 119.8(4)
C68 C67 H67A 120.1
C66 C67 H67A 120.1
C69 C68 C67 119.7(4)
C69 C68 H68A 120.1
C67 C68 H68A 120.1
C68 C69 C70 120.8(4)
C68 C69 H69A 119.6
C70 C69 H69A 119.6
C69 C70 C65 120.4(4)
C69 C70 H70A 119.8
C65 C70 H70A 119.8
C76 C71 C72 119.2(3)
C76 C71 P4 119.0(2)
C72 C71 P4 121.8(2)
C73 C72 C71 120.3(3)
C73 C72 H72A 119.8
C71 C72 H72A 119.8
C74 C73 C72 120.1(3)
C74 C73 H73A 119.9
C72 C73 H73A 119.9
C75 C74 C73 120.0(3)
C75 C74 H74A 120.0
C73 C74 H74A 120.0
C74 C75 C76 120.2(3)
C74 C75 H75A 119.9
C76 C75 H75A 119.9
C71 C76 C75 120.1(3)
C71 C76 H76A 120.0
C75 C76 H76A 120.0
P5 Cu3 P6 122.66(3)
P5 Cu3 S3 105.52(4)
P6 Cu3 S3 113.66(4)
P5 Cu3 Cl2 100.29(3)
P6 Cu3 Cl2 104.48(3)
S3 Cu3 Cl2 108.82(3)
P7 Cu4 P8 122.36(3)
P7 Cu4 S4 114.57(3)
P8 Cu4 S4 104.43(3)
P7 Cu4 Cl2 101.94(3)
P8 Cu4 Cl2 105.29(3)
S4 Cu4 Cl2 106.98(3)
Cu3 Cl2 Cu4 145.94(4)
C80 S3 Cu3 110.58(11)
C77 S4 Cu4 106.47(12)
C87 P5 C81 106.18(15)
C87 P5 C93 102.59(17)
C81 P5 C93 103.76(17)
C87 P5 Cu3 115.34(11)
C81 P5 Cu3 115.43(12)
C93 P5 Cu3 112.14(11)
C105 P6 C99 104.02(13)
C105 P6 C111 101.93(14)
C99 P6 C111 102.80(14)
C105 P6 Cu3 113.20(10)
C99 P6 Cu3 115.02(10)
C111 P6 Cu3 118.04(10)
C129 P7 C117 102.14(13)
C129 P7 C123 102.79(14)
C117 P7 C123 102.73(13)
C129 P7 Cu4 114.82(9)
C117 P7 Cu4 116.71(10)
C123 P7 Cu4 115.64(9)
C135 P8 C141 102.11(15)
C135 P8 C147 103.48(15)
C141 P8 C147 103.52(15)
C135 P8 Cu4 118.62(10)
C141 P8 Cu4 113.15(11)
C147 P8 Cu4 114.14(11)
C77 N3 C80 125.8(3)
C77 N3 H3N 115(2)
C80 N3 H3N 118(2)
C77 N4 C78 115.5(3)
N3 C77 N4 118.1(3)
N3 C77 S4 119.8(2)
N4 C77 S4 122.1(3)
C79 C78 N4 126.4(3)
C79 C78 H78A 116.8
N4 C78 H78A 116.8
C80 C79 C78 117.5(3)
C80 C79 H79A 121.2
C78 C79 H79A 121.2
C79 C80 N3 116.8(3)
C79 C80 S3 122.7(3)
N3 C80 S3 120.6(2)
C86 C81 C82 117.4(3)
C86 C81 P5 118.1(3)
C82 C81 P5 124.3(3)
C83 C82 C81 120.6(4)
C83 C82 H82A 119.7
C81 C82 H82A 119.7
C84 C83 C82 120.9(4)
C84 C83 H83A 119.6
C82 C83 H83A 119.6
C83 C84 C85 119.7(4)
C83 C84 H84A 120.1
C85 C84 H84A 120.1
C84 C85 C86 119.9(4)
C84 C85 H85A 120.1
C86 C85 H85A 120.1
C81 C86 C85 121.5(4)
C81 C86 H86A 119.2
C85 C86 H86A 119.2
C92 C87 C88 118.1(3)
C92 C87 P5 118.5(2)
C88 C87 P5 123.4(3)
C89 C88 C87 120.2(3)
C89 C88 H88A 119.9
C87 C88 H88A 119.9
C90 C89 C88 120.8(4)
C90 C89 H89A 119.6
C88 C89 H89A 119.6
C89 C90 C91 119.7(4)
C89 C90 H90A 120.2
C91 C90 H90A 120.2
C90 C91 C92 120.2(4)
C90 C91 H91A 119.9
C92 C91 H91A 119.9
C91 C92 C87 120.9(3)
C91 C92 H92A 119.5
C87 C92 H92A 119.5
C94 C93 C98 118.6(4)
C94 C93 P5 122.5(4)
C98 C93 P5 118.7(3)
C93 C94 C95 120.2(5)
C93 C94 H94A 119.9
C95 C94 H94A 119.9
C96 C95 C94 119.5(6)
C96 C95 H95A 120.2
C94 C95 H95A 120.2
C95 C96 C97 121.5(6)
C95 C96 H96A 119.2
C97 C96 H96A 119.2
C96 C97 C98 119.2(6)
C96 C97 H97A 120.4
C98 C97 H97A 120.4
C93 C98 C97 120.9(5)
C93 C98 H98A 119.5
C97 C98 H98A 119.5
C104 C99 C100 119.0(3)
C104 C99 P6 123.6(2)
C100 C99 P6 117.3(2)
C101 C100 C99 120.6(3)
C101 C100 H10C 119.7
C99 C100 H10C 119.7
C102 C101 C100 119.8(3)
C102 C101 H10A 120.1
C100 C101 H10A 120.1
C103 C102 C101 120.3(3)
C103 C102 H10B 119.8
C101 C102 H10B 119.8
C102 C103 C104 120.4(3)
C102 C103 H10D 119.8
C104 C103 H10D 119.8
C103 C104 C99 119.9(3)
C103 C104 H10F 120.0
C99 C104 H10F 120.0
C106 C105 C110 118.2(3)
C106 C105 P6 117.9(3)
C110 C105 P6 123.8(2)
C105 C106 C107 121.1(3)
C105 C106 H10J 119.4
C107 C106 H10J 119.4
C108 C107 C106 120.0(3)
C108 C107 H10I 120.0
C106 C107 H10I 120.0
C107 C108 C109 119.9(3)
C107 C108 H10H 120.1
C109 C108 H10H 120.1
C108 C109 C110 120.0(4)
C108 C109 H10G 120.0
C110 C109 H10G 120.0
C109 C110 C105 120.7(3)
C109 C110 H11C 119.7
C105 C110 H11C 119.7
C112 C111 C116 118.3(3)
C112 C111 P6 123.8(2)
C116 C111 P6 117.9(2)
C111 C112 C113 120.8(3)
C111 C112 H11A 119.6
C113 C112 H11A 119.6
C114 C113 C112 120.1(4)
C114 C113 H11B 120.0
C112 C113 H11B 120.0
C113 C114 C115 119.3(4)
C113 C114 H11E 120.3
C115 C114 H11E 120.3
C116 C115 C114 121.2(4)
C116 C115 H11D 119.4
C114 C115 H11D 119.4
C115 C116 C111 120.3(3)
C115 C116 H11G 119.9
C111 C116 H11G 119.9
C118 C117 C122 119.0(3)
C118 C117 P7 118.9(2)
C122 C117 P7 121.9(2)
C117 C118 C119 119.9(3)
C117 C118 H11F 120.0
C119 C118 H11F 120.0
C120 C119 C118 119.7(4)
C120 C119 H11H 120.1
C118 C119 H11H 120.1
C121 C120 C119 121.2(3)
C121 C120 H12I 119.4
C119 C120 H12I 119.4
C120 C121 C122 119.6(3)
C120 C121 H12H 120.2
C122 C121 H12H 120.2
C117 C122 C121 120.5(3)
C117 C122 H12G 119.8
C121 C122 H12G 119.8
C124 C123 C128 118.5(3)
C124 C123 P7 123.6(2)
C128 C123 P7 117.8(2)
C125 C124 C123 120.6(3)
C125 C124 H12F 119.7
C123 C124 H12F 119.7
C126 C125 C124 120.0(4)
C126 C125 H12B 120.0
C124 C125 H12B 120.0
C127 C126 C125 120.2(3)
C127 C126 H12A 119.9
C125 C126 H12A 119.9
C126 C127 C128 120.1(3)
C126 C127 H12D 120.0
C128 C127 H12D 120.0
C127 C128 C123 120.6(3)
C127 C128 H12C 119.7
C123 C128 H12C 119.7
C134 C129 C130 117.7(3)
C134 C129 P7 124.0(2)
C130 C129 P7 118.3(2)
C131 C130 C129 121.4(3)
C131 C130 H13I 119.3
C129 C130 H13I 119.3
C130 C131 C132 120.1(3)
C130 C131 H13E 119.9
C132 C131 H13E 119.9
C133 C132 C131 119.4(3)
C133 C132 H13H 120.3
C131 C132 H13H 120.3
C132 C133 C134 120.6(3)
C132 C133 H13F 119.7
C134 C133 H13F 119.7
C133 C134 C129 120.7(3)
C133 C134 H13C 119.6
C129 C134 H13C 119.6
C140 C135 C136 117.5(3)
C140 C135 P8 118.7(2)
C136 C135 P8 123.7(2)
C137 C136 C135 120.8(3)
C137 C136 H13B 119.6
C135 C136 H13B 119.6
C138 C137 C136 120.8(3)
C138 C137 H13G 119.6
C136 C137 H13G 119.6
C139 C138 C137 119.2(4)
C139 C138 H13A 120.4
C137 C138 H13A 120.4
C138 C139 C140 120.4(4)
C138 C139 H13D 119.8
C140 C139 H13D 119.8
C135 C140 C139 121.3(3)
C135 C140 H14G 119.3
C139 C140 H14G 119.3
C142 C141 C146 117.8(3)
C142 C141 P8 123.7(3)
C146 C141 P8 118.4(3)
C143 C142 C141 120.7(4)
C143 C142 H14H 119.6
C141 C142 H14H 119.6
C144 C143 C142 120.3(4)
C144 C143 H14C 119.9
C142 C143 H14C 119.9
C145 C144 C143 119.7(4)
C145 C144 H14D 120.1
C143 C144 H14D 120.1
C144 C145 C146 120.5(4)
C144 C145 H14I 119.8
C146 C145 H14I 119.8
C145 C146 C141 121.0(4)
C145 C146 H14B 119.5
C141 C146 H14B 119.5
C148 C147 C152 118.6(4)
C148 C147 P8 119.1(3)
C152 C147 P8 122.2(3)
C147 C148 C149 121.2(4)
C147 C148 H14F 119.4
C149 C148 H14F 119.4
C150 C149 C148 120.3(5)
C150 C149 H14A 119.8
C148 C149 H14A 119.8
C151 C150 C149 119.4(5)
C151 C150 H15C 120.3
C149 C150 H15C 120.3
C150 C151 C152 121.7(5)
C150 C151 H15B 119.1
C152 C151 H15B 119.1
C147 C152 C151 118.7(5)
C147 C152 H15D 120.7
C151 C152 H15D 120.7

loop_
_geom_bond_atom_site_label_1
_geom_bond_atom_site_label_2
_geom_bond_distance
Cu1 P2 2.2830(9)
Cu1 P1 2.2873(8)
Cu1 S1 2.3295(9)
Cu1 Cl1 2.4393(8)
Cu2 P4 2.2649(8)
Cu2 P3 2.2950(8)
Cu2 S2 2.3438(9)
Cu2 Cl1 2.4657(8)
S1 C4 1.693(3)
S2 C1 1.701(3)
P1 C5 1.826(3)
P1 C11 1.830(3)
P1 C17 1.832(3)
P2 C23 1.826(3)
P2 C29 1.828(3)
P2 C35 1.837(3)
P3 C53 1.827(3)
P3 C47 1.829(3)
P3 C41 1.830(3)
P4 C65 1.822(3)
P4 C59 1.829(3)
P4 C71 1.832(3)
N1 C4 1.358(4)
N1 C1 1.362(4)
N1 H1N 0.889(17)
N2 C1 1.352(4)
N2 C2 1.362(5)
C2 C3 1.351(5)
C2 H2B 0.9500
C3 C4 1.369(4)
C3 H3A 0.9500
C5 C10 1.377(5)
C5 C6 1.382(4)
C6 C7 1.381(5)
C6 H6A 0.9500
C7 C8 1.352(6)
C7 H7A 0.9500
C8 C9 1.360(6)
C8 H8A 0.9500
C9 C10 1.381(5)
C9 H9A 0.9500
C10 H10E 0.9500
C11 C16 1.375(4)
C11 C12 1.387(5)
C12 C13 1.383(5)
C12 H12E 0.9500
C13 C14 1.375(6)
C13 H13J 0.9500
C14 C15 1.363(5)
C14 H14E 0.9500
C15 C16 1.388(5)
C15 H15A 0.9500
C16 H16A 0.9500
C17 C18 1.377(5)
C17 C22 1.383(5)
C18 C19 1.386(5)
C18 H18A 0.9500
C19 C20 1.350(6)
C19 H19A 0.9500
C20 C21 1.367(6)
C20 H20A 0.9500
C21 C22 1.384(5)
C21 H21A 0.9500
C22 H22A 0.9500
C23 C28 1.373(5)
C23 C24 1.396(4)
C24 C25 1.385(5)
C24 H24A 0.9500
C25 C26 1.374(6)
C25 H25A 0.9500
C26 C27 1.360(6)
C26 H26A 0.9500
C27 C28 1.388(5)
C27 H27A 0.9500
C28 H28A 0.9500
C29 C30 1.379(5)
C29 C34 1.380(5)
C30 C31 1.391(5)
C30 H30A 0.9500
C31 C32 1.355(6)
C31 H31A 0.9500
C32 C33 1.351(7)
C32 H32A 0.9500
C33 C34 1.390(5)
C33 H33A 0.9500
C34 H34A 0.9500
C35 C40 1.361(5)
C35 C36 1.363(5)
C36 C37 1.384(5)
C36 H36A 0.9500
C37 C38 1.337(6)
C37 H37A 0.9500
C38 C39 1.351(6)
C38 H38A 0.9500
C39 C40 1.401(6)
C39 H39A 0.9500
C40 H40A 0.9500
C41 C46 1.376(4)
C41 C42 1.380(5)
C42 C43 1.391(5)
C42 H42A 0.9500
C43 C44 1.364(6)
C43 H43A 0.9500
C44 C45 1.363(6)
C44 H44A 0.9500
C45 C46 1.373(5)
C45 H45A 0.9500
C46 H46A 0.9500
C47 C48 1.384(5)
C47 C52 1.390(4)
C48 C49 1.395(5)
C48 H48A 0.9500
C49 C50 1.366(5)
C49 H49A 0.9500
C50 C51 1.366(5)
C50 H50A 0.9500
C51 C52 1.375(5)
C51 H51A 0.9500
C52 H52A 0.9500
C53 C58 1.378(5)
C53 C54 1.385(4)
C54 C55 1.386(5)
C54 H54A 0.9500
C55 C56 1.359(6)
C55 H55A 0.9500
C56 C57 1.373(5)
C56 H56A 0.9500
C57 C58 1.379(5)
C57 H57A 0.9500
C58 H58A 0.9500
C59 C64 1.381(4)
C59 C60 1.389(4)
C60 C61 1.383(5)
C60 H60A 0.9500
C61 C62 1.368(5)
C61 H61A 0.9500
C62 C63 1.366(5)
C62 H62A 0.9500
C63 C64 1.395(5)
C63 H63A 0.9500
C64 H64A 0.9500
C65 C66 1.384(5)
C65 C70 1.392(5)
C66 C67 1.383(5)
C66 H66A 0.9500
C67 C68 1.381(7)
C67 H67A 0.9500
C68 C69 1.362(7)
C68 H68A 0.9500
C69 C70 1.379(5)
C69 H69A 0.9500
C70 H70A 0.9500
C71 C76 1.382(4)
C71 C72 1.387(4)
C72 C73 1.380(4)
C72 H72A 0.9500
C73 C74 1.377(5)
C73 H73A 0.9500
C74 C75 1.370(5)
C74 H74A 0.9500
C75 C76 1.389(4)
C75 H75A 0.9500
C76 H76A 0.9500
Cu3 P5 2.2890(9)
Cu3 P6 2.2898(9)
Cu3 S3 2.3160(9)
Cu3 Cl2 2.4618(9)
Cu4 P7 2.2722(8)
Cu4 P8 2.2954(9)
Cu4 S4 2.3618(9)
Cu4 Cl2 2.4836(9)
S3 C80 1.695(3)
S4 C77 1.711(3)
P5 C87 1.816(3)
P5 C81 1.830(3)
P5 C93 1.832(4)
P6 C105 1.825(3)
P6 C99 1.825(3)
P6 C111 1.834(3)
P7 C129 1.826(3)
P7 C117 1.827(3)
P7 C123 1.833(3)
P8 C135 1.817(3)
P8 C141 1.831(3)
P8 C147 1.832(3)
N3 C77 1.354(4)
N3 C80 1.359(4)
N3 H3N 0.885(17)
N4 C77 1.357(4)
N4 C78 1.371(5)
C78 C79 1.350(5)
C78 H78A 0.9500
C79 C80 1.349(4)
C79 H79A 0.9500
C81 C86 1.380(5)
C81 C82 1.396(5)
C82 C83 1.382(5)
C82 H82A 0.9500
C83 C84 1.356(6)
C83 H83A 0.9500
C84 C85 1.373(6)
C84 H84A 0.9500
C85 C86 1.383(5)
C85 H85A 0.9500
C86 H86A 0.9500
C87 C92 1.381(4)
C87 C88 1.399(4)
C88 C89 1.377(5)
C88 H88A 0.9500
C89 C90 1.364(5)
C89 H89A 0.9500
C90 C91 1.374(5)
C90 H90A 0.9500
C91 C92 1.379(5)
C91 H91A 0.9500
C92 H92A 0.9500
C93 C94 1.368(5)
C93 C98 1.380(6)
C94 C95 1.414(7)
C94 H94A 0.9500
C95 C96 1.343(8)
C95 H95A 0.9500
C96 C97 1.358(8)
C96 H96A 0.9500
C97 C98 1.391(6)
C97 H97A 0.9500
C98 H98A 0.9500
C99 C104 1.384(4)
C99 C100 1.393(4)
C100 C101 1.377(4)
C100 H10C 0.9500
C101 C102 1.375(5)
C101 H10A 0.9500
C102 C103 1.370(5)
C102 H10B 0.9500
C103 C104 1.383(5)
C103 H10D 0.9500
C104 H10F 0.9500
C105 C106 1.368(4)
C105 C110 1.385(5)
C106 C107 1.385(5)
C106 H10J 0.9500
C107 C108 1.361(5)
C107 H10I 0.9500
C108 C109 1.370(5)
C108 H10H 0.9500
C109 C110 1.381(5)
C109 H10G 0.9500
C110 H11C 0.9500
C111 C112 1.381(4)
C111 C116 1.388(4)
C112 C113 1.393(5)
C112 H11A 0.9500
C113 C114 1.362(6)
C113 H11B 0.9500
C114 C115 1.375(5)
C114 H11E 0.9500
C115 C116 1.370(5)
C115 H11D 0.9500
C116 H11G 0.9500
C117 C118 1.381(4)
C117 C122 1.386(4)
C118 C119 1.392(5)
C118 H11F 0.9500
C119 C120 1.369(5)
C119 H11H 0.9500
C120 C121 1.355(5)
C120 H12I 0.9500
C121 C122 1.387(5)
C121 H12H 0.9500
C122 H12G 0.9500
C123 C124 1.382(5)
C123 C128 1.387(4)
C124 C125 1.381(5)
C124 H12F 0.9500
C125 C126 1.371(5)
C125 H12B 0.9500
C126 C127 1.366(5)
C126 H12A 0.9500
C127 C128 1.380(5)
C127 H12D 0.9500
C128 H12C 0.9500
C129 C134 1.383(4)
C129 C130 1.389(4)
C130 C131 1.370(5)
C130 H13I 0.9500
C131 C132 1.372(5)
C131 H13E 0.9500
C132 C133 1.370(5)
C132 H13H 0.9500
C133 C134 1.378(5)
C133 H13F 0.9500
C134 H13C 0.9500
C135 C140 1.377(4)
C135 C136 1.389(4)
C136 C137 1.374(5)
C136 H13B 0.9500
C137 C138 1.368(5)
C137 H13G 0.9500
C138 C139 1.365(5)
C138 H13A 0.9500
C139 C140 1.377(5)
C139 H13D 0.9500
C140 H14G 0.9500
C141 C142 1.384(5)
C141 C146 1.387(5)
C142 C143 1.380(5)
C142 H14H 0.9500
C143 C144 1.372(6)
C143 H14C 0.9500
C144 C145 1.357(6)
C144 H14D 0.9500
C145 C146 1.376(5)
C145 H14I 0.9500
C146 H14B 0.9500
C147 C148 1.369(5)
C147 C152 1.380(5)
C148 C149 1.373(5)
C148 H14F 0.9500
C149 C150 1.350(6)
C149 H14A 0.9500
C150 C151 1.344(7)
C150 H15C 0.9500
C151 C152 1.394(7)
C151 H15B 0.9500
C152 H15D 0.9500

loop_
_geom_hbond_atom_site_label_D
_geom_hbond_atom_site_label_H
_geom_hbond_atom_site_label_A
_geom_hbond_distance_DH
_geom_hbond_distance_HA
_geom_hbond_distance_DA
_geom_hbond_angle_DHA
N1 H1N Cl1 0.889(17) 2.288(18) 3.169(3) 171(3)
N3 H3N Cl2 0.885(17) 2.261(19) 3.140(3) 172(3)
C128 H12C Cl2 0.95 2.78 3.600(4) 145.4
C146 H14B S4 0.95 2.84 3.733(4) 156.7
C86 H86A S3 0.95 2.84 3.719(4) 154.1

loop_
_geom_torsion_atom_site_label_1
_geom_torsion_atom_site_label_2
_geom_torsion_atom_site_label_3
_geom_torsion_atom_site_label_4
_geom_torsion
P2 Cu1 Cl1 Cu2 -141.35(7)
P1 Cu1 Cl1 Cu2 91.49(7)
S1 Cu1 Cl1 Cu2 -28.52(8)
P4 Cu2 Cl1 Cu1 -133.23(7)
P3 Cu2 Cl1 Cu1 100.22(7)
S2 Cu2 Cl1 Cu1 -11.24(8)
P2 Cu1 S1 C4 135.01(12)
P1 Cu1 S1 C4 -87.97(12)
Cl1 Cu1 S1 C4 24.37(13)
P4 Cu2 S2 C1 152.46(11)
P3 Cu2 S2 C1 -72.04(12)
Cl1 Cu2 S2 C1 36.91(12)
P2 Cu1 P1 C5 54.08(13)
S1 Cu1 P1 C5 -75.02(12)
Cl1 Cu1 P1 C5 167.00(12)
P2 Cu1 P1 C11 173.19(12)
S1 Cu1 P1 C11 44.09(13)
Cl1 Cu1 P1 C11 -73.89(12)
P2 Cu1 P1 C17 -66.08(12)
S1 Cu1 P1 C17 164.82(12)
Cl1 Cu1 P1 C17 46.85(12)
P1 Cu1 P2 C23 -68.77(11)
S1 Cu1 P2 C23 63.29(11)
Cl1 Cu1 P2 C23 179.20(10)
P1 Cu1 P2 C29 52.69(14)
S1 Cu1 P2 C29 -175.25(13)
Cl1 Cu1 P2 C29 -59.34(13)
P1 Cu1 P2 C35 173.92(12)
S1 Cu1 P2 C35 -54.03(12)
Cl1 Cu1 P2 C35 61.89(12)
P4 Cu2 P3 C53 175.09(11)
S2 Cu2 P3 C53 43.49(11)
Cl1 Cu2 P3 C53 -70.64(11)
P4 Cu2 P3 C47 59.64(12)
S2 Cu2 P3 C47 -71.96(12)
Cl1 Cu2 P3 C47 173.92(11)
P4 Cu2 P3 C41 -65.19(13)
S2 Cu2 P3 C41 163.21(13)
Cl1 Cu2 P3 C41 49.08(13)
P3 Cu2 P4 C65 -53.24(13)
S2 Cu2 P4 C65 74.72(13)
Cl1 Cu2 P4 C65 -166.56(12)
P3 Cu2 P4 C59 65.75(12)
S2 Cu2 P4 C59 -166.30(11)
Cl1 Cu2 P4 C59 -47.58(12)
P3 Cu2 P4 C71 -176.23(11)
S2 Cu2 P4 C71 -48.28(11)
Cl1 Cu2 P4 C71 70.45(11)
C2 N2 C1 N1 1.0(5)
C2 N2 C1 S2 179.2(3)
C4 N1 C1 N2 1.5(5)
C4 N1 C1 S2 -176.7(2)
Cu2 S2 C1 N2 150.2(3)
Cu2 S2 C1 N1 -31.7(3)
C1 N2 C2 C3 -1.8(6)
N2 C2 C3 C4 0.0(6)
C1 N1 C4 C3 -3.3(5)
C1 N1 C4 S1 176.8(2)
C2 C3 C4 N1 2.4(5)
C2 C3 C4 S1 -177.7(3)
Cu1 S1 C4 N1 -3.9(3)
Cu1 S1 C4 C3 176.3(3)
C11 P1 C5 C10 -71.1(3)
C17 P1 C5 C10 -178.4(3)
Cu1 P1 C5 C10 56.1(3)
C11 P1 C5 C6 109.4(3)
C17 P1 C5 C6 2.2(3)
Cu1 P1 C5 C6 -123.3(3)
C10 C5 C6 C7 0.9(6)
P1 C5 C6 C7 -179.7(4)
C5 C6 C7 C8 -1.4(8)
C6 C7 C8 C9 1.4(8)
C7 C8 C9 C10 -0.9(7)
C6 C5 C10 C9 -0.4(5)
P1 C5 C10 C9 -179.9(3)
C8 C9 C10 C5 0.4(6)
C5 P1 C11 C16 160.4(3)
C17 P1 C11 C16 -91.8(3)
Cu1 P1 C11 C16 34.3(3)
C5 P1 C11 C12 -20.7(3)
C17 P1 C11 C12 87.1(3)
Cu1 P1 C11 C12 -146.7(3)
C16 C11 C12 C13 0.0(6)
P1 C11 C12 C13 -178.9(3)
C11 C12 C13 C14 -1.3(7)
C12 C13 C14 C15 1.8(7)
C13 C14 C15 C16 -1.1(6)
C12 C11 C16 C15 0.7(5)
P1 C11 C16 C15 179.7(3)
C14 C15 C16 C11 -0.2(5)
C5 P1 C17 C18 103.5(3)
C11 P1 C17 C18 -2.5(3)
Cu1 P1 C17 C18 -130.5(3)
C5 P1 C17 C22 -78.1(3)
C11 P1 C17 C22 175.9(3)
Cu1 P1 C17 C22 47.9(3)
C22 C17 C18 C19 0.5(6)
P1 C17 C18 C19 178.9(3)
C17 C18 C19 C20 1.0(7)
C18 C19 C20 C21 -2.0(7)
C19 C20 C21 C22 1.5(7)
C18 C17 C22 C21 -0.9(6)
P1 C17 C22 C21 -179.4(3)
C20 C21 C22 C17 -0.1(6)
C29 P2 C23 C28 -120.7(3)
C35 P2 C23 C28 131.8(3)
Cu1 P2 C23 C28 8.2(3)
C29 P2 C23 C24 58.0(3)
C35 P2 C23 C24 -49.5(3)
Cu1 P2 C23 C24 -173.1(2)
C28 C23 C24 C25 1.7(5)
P2 C23 C24 C25 -177.0(3)
C23 C24 C25 C26 -0.9(5)
C24 C25 C26 C27 -1.0(6)
C25 C26 C27 C28 2.0(6)
C24 C23 C28 C27 -0.7(5)
P2 C23 C28 C27 178.1(3)
C26 C27 C28 C23 -1.2(5)
C23 P2 C29 C30 -170.8(3)
C35 P2 C29 C30 -64.7(3)
Cu1 P2 C29 C30 61.5(3)
C23 P2 C29 C34 12.3(3)
C35 P2 C29 C34 118.5(3)
Cu1 P2 C29 C34 -115.4(3)
C34 C29 C30 C31 -5.6(6)
P2 C29 C30 C31 177.4(3)
C29 C30 C31 C32 3.6(6)
C30 C31 C32 C33 0.0(7)
C31 C32 C33 C34 -1.5(8)
C30 C29 C34 C33 4.2(6)
P2 C29 C34 C33 -178.9(3)
C32 C33 C34 C29 -0.7(7)
C23 P2 C35 C40 117.0(4)
C29 P2 C35 C40 10.2(4)
Cu1 P2 C35 C40 -118.3(3)
C23 P2 C35 C36 -65.2(3)
C29 P2 C35 C36 -171.9(3)
Cu1 P2 C35 C36 59.5(3)
C40 C35 C36 C37 -0.3(6)
P2 C35 C36 C37 -178.3(3)
C35 C36 C37 C38 -1.0(6)
C36 C37 C38 C39 1.7(7)
C37 C38 C39 C40 -1.1(8)
C36 C35 C40 C39 1.0(7)
P2 C35 C40 C39 178.8(4)
C38 C39 C40 C35 -0.3(8)
C53 P3 C41 C46 150.0(3)
C47 P3 C41 C46 -103.3(3)
Cu2 P3 C41 C46 25.6(3)
C53 P3 C41 C42 -31.3(3)
C47 P3 C41 C42 75.4(3)
Cu2 P3 C41 C42 -155.7(3)
C46 C41 C42 C43 -0.2(6)
P3 C41 C42 C43 -178.9(3)
C41 C42 C43 C44 0.5(7)
C42 C43 C44 C45 -0.3(8)
C43 C44 C45 C46 0.0(8)
C44 C45 C46 C41 0.3(7)
C42 C41 C46 C45 -0.2(6)
P3 C41 C46 C45 178.6(4)
C53 P3 C47 C48 98.6(3)
C41 P3 C47 C48 -8.7(3)
Cu2 P3 C47 C48 -140.3(3)
C53 P3 C47 C52 -79.2(3)
C41 P3 C47 C52 173.5(2)
Cu2 P3 C47 C52 41.9(3)
C52 C47 C48 C49 1.4(5)
P3 C47 C48 C49 -176.3(3)
C47 C48 C49 C50 -0.7(6)
C48 C49 C50 C51 0.2(6)
C49 C50 C51 C52 -0.5(6)
C50 C51 C52 C47 1.2(5)
C48 C47 C52 C51 -1.7(5)
P3 C47 C52 C51 176.2(3)
C47 P3 C53 C58 -178.4(3)
C41 P3 C53 C58 -69.2(3)
Cu2 P3 C53 C58 59.2(3)
C47 P3 C53 C54 6.1(3)
C41 P3 C53 C54 115.3(3)
Cu2 P3 C53 C54 -116.3(3)
C58 C53 C54 C55 -1.3(5)
P3 C53 C54 C55 174.2(3)
C53 C54 C55 C56 0.1(6)
C54 C55 C56 C57 1.2(6)
C55 C56 C57 C58 -1.3(6)
C56 C57 C58 C53 0.1(6)
C54 C53 C58 C57 1.2(5)
P3 C53 C58 C57 -174.5(3)
C65 P4 C59 C64 13.1(3)
C71 P4 C59 C64 121.1(3)
Cu2 P4 C59 C64 -111.5(3)
C65 P4 C59 C60 -170.8(2)
C71 P4 C59 C60 -62.8(3)
Cu2 P4 C59 C60 64.6(2)
C64 C59 C60 C61 1.0(5)
P4 C59 C60 C61 -175.4(3)
C59 C60 C61 C62 1.2(5)
C60 C61 C62 C63 -1.7(5)
C61 C62 C63 C64 0.0(5)
C60 C59 C64 C63 -2.7(5)
P4 C59 C64 C63 173.3(2)
C62 C63 C64 C59 2.3(5)
C59 P4 C65 C66 -72.8(3)
C71 P4 C65 C66 -178.8(3)
Cu2 P4 C65 C66 51.0(3)
C59 P4 C65 C70 111.2(3)
C71 P4 C65 C70 5.2(3)
Cu2 P4 C65 C70 -125.0(3)
C70 C65 C66 C67 -1.5(5)
P4 C65 C66 C67 -177.7(3)
C65 C66 C67 C68 1.6(7)
C66 C67 C68 C69 -1.0(8)
C67 C68 C69 C70 0.3(8)
C68 C69 C70 C65 -0.2(7)
C66 C65 C70 C69 0.8(5)
P4 C65 C70 C69 176.8(3)
C65 P4 C71 C76 -111.8(3)
C59 P4 C71 C76 140.1(3)
Cu2 P4 C71 C76 16.0(3)
C65 P4 C71 C72 68.9(3)
C59 P4 C71 C72 -39.2(3)
Cu2 P4 C71 C72 -163.2(2)
C76 C71 C72 C73 0.9(5)
P4 C71 C72 C73 -179.9(3)
C71 C72 C73 C74 -0.2(5)
C72 C73 C74 C75 -0.5(5)
C73 C74 C75 C76 0.7(5)
C72 C71 C76 C75 -0.7(5)
P4 C71 C76 C75 -180.0(2)
C74 C75 C76 C71 -0.1(5)
P5 Cu3 Cl2 Cu4 -144.50(7)
P6 Cu3 Cl2 Cu4 87.67(7)
S3 Cu3 Cl2 Cu4 -34.06(8)
P7 Cu4 Cl2 Cu3 -136.61(7)
P8 Cu4 Cl2 Cu3 94.70(7)
S4 Cu4 Cl2 Cu3 -16.02(8)
P5 Cu3 S3 C80 139.21(13)
P6 Cu3 S3 C80 -83.65(13)
Cl2 Cu3 S3 C80 32.32(13)
P7 Cu4 S4 C77 156.30(12)
P8 Cu4 S4 C77 -67.19(13)
Cl2 Cu4 S4 C77 44.12(13)
P6 Cu3 P5 C87 54.54(13)
S3 Cu3 P5 C87 -173.19(12)
Cl2 Cu3 P5 C87 -60.19(12)
P6 Cu3 P5 C81 -69.97(12)
S3 Cu3 P5 C81 62.30(12)
Cl2 Cu3 P5 C81 175.30(12)
P6 Cu3 P5 C93 171.48(15)
S3 Cu3 P5 C93 -56.24(15)
Cl2 Cu3 P5 C93 56.76(15)
P5 Cu3 P6 C105 60.24(11)
S3 Cu3 P6 C105 -68.65(11)
Cl2 Cu3 P6 C105 172.87(10)
P5 Cu3 P6 C99 -59.16(11)
S3 Cu3 P6 C99 171.95(11)
Cl2 Cu3 P6 C99 53.47(11)
P5 Cu3 P6 C111 179.13(12)
S3 Cu3 P6 C111 50.24(12)
Cl2 Cu3 P6 C111 -68.24(12)
P8 Cu4 P7 C129 -60.88(12)
S4 Cu4 P7 C129 67.02(12)
Cl2 Cu4 P7 C129 -177.83(11)
P8 Cu4 P7 C117 179.63(10)
S4 Cu4 P7 C117 -52.47(11)
Cl2 Cu4 P7 C117 62.68(11)
P8 Cu4 P7 C123 58.63(12)
S4 Cu4 P7 C123 -173.47(11)
Cl2 Cu4 P7 C123 -58.32(12)
P7 Cu4 P8 C135 -54.79(13)
S4 Cu4 P8 C135 173.03(13)
Cl2 Cu4 P8 C135 60.51(13)
P7 Cu4 P8 C141 64.77(13)
S4 Cu4 P8 C141 -67.41(12)
Cl2 Cu4 P8 C141 -179.93(12)
P7 Cu4 P8 C147 -177.18(12)
S4 Cu4 P8 C147 50.64(13)
Cl2 Cu4 P8 C147 -61.88(13)
C80 N3 C77 N4 0.2(5)
C80 N3 C77 S4 -178.0(3)
C78 N4 C77 N3 0.7(5)
C78 N4 C77 S4 178.9(3)
Cu4 S4 C77 N3 -38.4(3)
Cu4 S4 C77 N4 143.4(3)
C77 N4 C78 C79 -1.3(7)
N4 C78 C79 C80 0.9(7)
C78 C79 C80 N3 0.1(5)
C78 C79 C80 S3 -179.6(3)
C77 N3 C80 C79 -0.7(5)
C77 N3 C80 S3 179.1(3)
Cu3 S3 C80 C79 172.7(3)
Cu3 S3 C80 N3 -7.0(3)
C87 P5 C81 C86 -170.4(3)
C93 P5 C81 C86 81.9(3)
Cu3 P5 C81 C86 -41.2(3)
C87 P5 C81 C82 4.6(3)
C93 P5 C81 C82 -103.1(3)
Cu3 P5 C81 C82 133.8(3)
C86 C81 C82 C83 -2.6(5)
P5 C81 C82 C83 -177.7(3)
C81 C82 C83 C84 0.8(6)
C82 C83 C84 C85 1.1(7)
C83 C84 C85 C86 -1.1(7)
C82 C81 C86 C85 2.6(6)
P5 C81 C86 C85 178.0(3)
C84 C85 C86 C81 -0.8(7)
C81 P5 C87 C92 125.6(3)
C93 P5 C87 C92 -125.8(3)
Cu3 P5 C87 C92 -3.6(3)
C81 P5 C87 C88 -57.7(3)
C93 P5 C87 C88 50.9(3)
Cu3 P5 C87 C88 173.1(2)
C92 C87 C88 C89 -3.3(5)
P5 C87 C88 C89 179.9(3)
C87 C88 C89 C90 2.2(6)
C88 C89 C90 C91 0.2(6)
C89 C90 C91 C92 -1.4(6)
C90 C91 C92 C87 0.2(6)
C88 C87 C92 C91 2.1(5)
P5 C87 C92 C91 179.0(3)
C87 P5 C93 C94 -144.0(3)
C81 P5 C93 C94 -33.6(4)
Cu3 P5 C93 C94 91.6(3)
C87 P5 C93 C98 40.8(4)
C81 P5 C93 C98 151.2(3)
Cu3 P5 C93 C98 -83.6(3)
C98 C93 C94 C95 0.9(7)
P5 C93 C94 C95 -174.3(4)
C93 C94 C95 C96 -2.9(9)
C94 C95 C96 C97 2.7(10)
C95 C96 C97 C98 -0.5(9)
C94 C93 C98 C97 1.3(7)
P5 C93 C98 C97 176.7(4)
C96 C97 C98 C93 -1.5(8)
C105 P6 C99 C104 -8.4(3)
C111 P6 C99 C104 -114.3(3)
Cu3 P6 C99 C104 116.0(3)
C105 P6 C99 C100 175.9(2)
C111 P6 C99 C100 69.9(3)
Cu3 P6 C99 C100 -59.7(3)
C104 C99 C100 C101 0.9(5)
P6 C99 C100 C101 176.8(3)
C99 C100 C101 C102 -1.3(5)
C100 C101 C102 C103 0.6(6)
C101 C102 C103 C104 0.5(6)
C102 C103 C104 C99 -0.9(6)
C100 C99 C104 C103 0.2(5)
P6 C99 C104 C103 -175.5(3)
C99 P6 C105 C106 110.7(3)
C111 P6 C105 C106 -142.6(3)
Cu3 P6 C105 C106 -14.8(3)
C99 P6 C105 C110 -70.1(3)
C111 P6 C105 C110 36.5(3)
Cu3 P6 C105 C110 164.4(3)
C110 C105 C106 C107 -0.5(5)
P6 C105 C106 C107 178.7(3)
C105 C106 C107 C108 0.4(6)
C106 C107 C108 C109 0.9(6)
C107 C108 C109 C110 -2.0(6)
C108 C109 C110 C105 1.8(6)
C106 C105 C110 C109 -0.6(6)
P6 C105 C110 C109 -179.8(3)
C105 P6 C111 C112 -92.0(3)
C99 P6 C111 C112 15.5(3)
Cu3 P6 C111 C112 143.3(3)
C105 P6 C111 C116 85.7(3)
C99 P6 C111 C116 -166.8(3)
Cu3 P6 C111 C116 -39.0(3)
C116 C111 C112 C113 0.6(6)
P6 C111 C112 C113 178.3(3)
C111 C112 C113 C114 0.5(7)
C112 C113 C114 C115 -1.5(7)
C113 C114 C115 C116 1.5(7)
C114 C115 C116 C111 -0.4(6)
C112 C111 C116 C115 -0.6(5)
P6 C111 C116 C115 -178.5(3)
C129 P7 C117 C118 -100.6(3)
C123 P7 C117 C118 153.1(2)
Cu4 P7 C117 C118 25.5(3)
C129 P7 C117 C122 74.9(3)
C123 P7 C117 C122 -31.4(3)
Cu4 P7 C117 C122 -159.0(2)
C122 C117 C118 C119 -0.9(5)
P7 C117 C118 C119 174.8(3)
C117 C118 C119 C120 -0.9(5)
C118 C119 C120 C121 1.8(6)
C119 C120 C121 C122 -1.0(6)
C118 C117 C122 C121 1.8(5)
P7 C117 C122 C121 -173.7(2)
C120 C121 C122 C117 -0.9(5)
C129 P7 C123 C124 0.6(3)
C117 P7 C123 C124 106.4(3)
Cu4 P7 C123 C124 -125.3(3)
C129 P7 C123 C128 177.7(2)
C117 P7 C123 C128 -76.4(2)
Cu4 P7 C123 C128 51.8(3)
C128 C123 C124 C125 -0.1(5)
P7 C123 C124 C125 177.0(3)
C123 C124 C125 C126 -1.0(6)
C124 C125 C126 C127 1.7(6)
C125 C126 C127 C128 -1.3(5)
C126 C127 C128 C123 0.3(5)
C124 C123 C128 C127 0.4(5)
P7 C123 C128 C127 -176.9(3)
C117 P7 C129 C134 -10.2(3)
C123 P7 C129 C134 96.1(3)
Cu4 P7 C129 C134 -137.5(3)
C117 P7 C129 C130 169.9(3)
C123 P7 C129 C130 -83.9(3)
Cu4 P7 C129 C130 42.5(3)
C134 C129 C130 C131 -0.3(5)
P7 C129 C130 C131 179.6(3)
C129 C130 C131 C132 0.0(6)
C130 C131 C132 C133 0.2(6)
C131 C132 C133 C134 -0.2(6)
C132 C133 C134 C129 -0.1(6)
C130 C129 C134 C133 0.4(5)
P7 C129 C134 C133 -179.6(3)
C141 P8 C135 C140 -98.8(3)
C147 P8 C135 C140 153.9(3)
Cu4 P8 C135 C140 26.3(3)
C141 P8 C135 C136 77.2(3)
C147 P8 C135 C136 -30.1(3)
Cu4 P8 C135 C136 -157.7(3)
C140 C135 C136 C137 1.9(5)
P8 C135 C136 C137 -174.1(3)
C135 C136 C137 C138 -0.6(6)
C136 C137 C138 C139 -0.8(7)
C137 C138 C139 C140 0.8(8)
C136 C135 C140 C139 -1.9(6)
P8 C135 C140 C139 174.3(4)
C138 C139 C140 C135 0.6(8)
C135 P8 C141 C142 -10.8(3)
C147 P8 C141 C142 96.5(3)
Cu4 P8 C141 C142 -139.4(3)
C135 P8 C141 C146 166.7(3)
C147 P8 C141 C146 -86.0(3)
Cu4 P8 C141 C146 38.1(3)
C146 C141 C142 C143 1.3(5)
P8 C141 C142 C143 178.8(3)
C141 C142 C143 C144 -1.2(6)
C142 C143 C144 C145 0.6(6)
C143 C144 C145 C146 -0.1(6)
C144 C145 C146 C141 0.2(6)
C142 C141 C146 C145 -0.8(5)
P8 C141 C146 C145 -178.4(3)
C135 P8 C147 C148 -65.7(3)
C141 P8 C147 C148 -172.0(3)
Cu4 P8 C147 C148 64.6(3)
C135 P8 C147 C152 118.7(4)
C141 P8 C147 C152 12.5(4)
Cu4 P8 C147 C152 -111.0(3)
C152 C147 C148 C149 -2.5(6)
P8 C147 C148 C149 -178.2(3)
C147 C148 C149 C150 1.6(7)
C148 C149 C150 C151 0.6(8)
C149 C150 C151 C152 -1.7(10)
C148 C147 C152 C151 1.4(7)
P8 C147 C152 C151 176.9(4)
C150 C151 C152 C147 0.8(9)
